data_4345282
loop_
_publ_author_name
'Bertocco, Philipp'
'Derendorf, Janis'
'Jenne, Carsten'
'Kirsch, Christoph'

_publ_section_title
;
 Improving the Solubility of Halogenated 1-Ammonio-closo-dodecaborate
 Anions.
;
_journal_issue 6
_journal_name_full 'Inorganic chemistry'
_journal_page_first 3459
_journal_page_last 3466
_journal_paper_doi 10.1021/acs.inorgchem.6b03006
_journal_volume 56
_journal_year 2017
_chemical_formula_moiety 'C6 H6 B12 Cl11 N, 2(C24 H20 P)'
_chemical_formula_sum 'C54 H46 B12 Cl11 N P2'
_chemical_formula_weight 1290.53
_space_group_crystal_system triclinic
_space_group_IT_number 2
_space_group_name_Hall '-P 1'
_space_group_name_H-M_alt 'P -1'
_symmetry_space_group_name_Hall '-P 1'
_symmetry_space_group_name_H-M 'P -1'
_atom_sites_solution_hydrogens geom
_atom_sites_solution_primary direct
_audit_creation_date 2016-06-10
_audit_creation_method
;
Olex2 1.2
(compiled 2016.02.19 svn.r3266 for OlexSys, GUI svn.r5155)
;
_cell_angle_alpha 101.214(3)
_cell_angle_beta 100.711(3)
_cell_angle_gamma 108.423(3)
_cell_formula_units_Z 2
_cell_length_a 11.8703(3)
_cell_length_b 12.9055(4)
_cell_length_c 21.9887(9)
_cell_measurement_reflns_used 6925
_cell_measurement_temperature 150(1)
_cell_measurement_theta_max 28.8670
_cell_measurement_theta_min 2.3250
_cell_volume 3022.1(2)
_computing_cell_refinement
;
CrysAlisPro, Agilent Technologies,
Version 1.171.37.31 (release 14-01-2014 CrysAlis171 .NET)
(compiled Jan 14 2014,18:38:05)
;
_computing_data_collection
;
CrysAlisPro, Agilent Technologies,
Version 1.171.37.31 (release 14-01-2014 CrysAlis171 .NET)
(compiled Jan 14 2014,18:38:05)
;
_computing_data_reduction
;
CrysAlisPro, Agilent Technologies,
Version 1.171.37.31 (release 14-01-2014 CrysAlis171 .NET)
(compiled Jan 14 2014,18:38:05)
;
_computing_molecular_graphics 'Olex2 (Dolomanov et al., 2009)'
_computing_publication_material 'Olex2 (Dolomanov et al., 2009)'
_computing_structure_refinement 'ShelXL (Sheldrick, 2015)'
_computing_structure_solution 'SIR2004 (Burla et al., 2007)'
_diffrn_ambient_temperature 150(1)
_diffrn_detector 'CCD plate'
_diffrn_detector_area_resol_mean 16.2705
_diffrn_detector_type Eos
_diffrn_measured_fraction_theta_full 0.869
_diffrn_measured_fraction_theta_max 0.689
_diffrn_measurement_details
;
#__ type_ start__ end____ width___ exp.time_
  1 omega   19.00   44.50   0.7500   68.8350
omega____ theta____ kappa____ phi______ frames
    -       15.2805  -19.0000   60.0000 34

#__ type_ start__ end____ width___ exp.time_
  2 omega   -3.00   50.25   0.7500   68.8350
omega____ theta____ kappa____ phi______ frames
    -       15.2805  -99.0000   90.0000 71

#__ type_ start__ end____ width___ exp.time_
  3 omega  -43.00   38.00   0.7500   68.8350
omega____ theta____ kappa____ phi______ frames
    -       15.2805  -19.0000  150.0000 108

#__ type_ start__ end____ width___ exp.time_
  4 omega    9.00   47.25   0.7500   68.8350
omega____ theta____ kappa____ phi______ frames
    -       15.2805   57.0000    0.0000 51

#__ type_ start__ end____ width___ exp.time_
  5 omega  -56.00  -29.00   0.7500   68.8350
omega____ theta____ kappa____ phi______ frames
    -       15.2805  -19.0000   60.0000 36

#__ type_ start__ end____ width___ exp.time_
  6 omega   10.00   42.25   0.7500   68.8350
omega____ theta____ kappa____ phi______ frames
    -       15.2805  -99.0000 -150.0000 43
;
_diffrn_measurement_device 'four-circle diffractometer'
_diffrn_measurement_device_type 'Xcalibur, Eos, Gemini ultra'
_diffrn_measurement_method '\w scans'
_diffrn_orient_matrix_UB_11 -0.0527297000
_diffrn_orient_matrix_UB_12 -0.0242017000
_diffrn_orient_matrix_UB_13 -0.0267372000
_diffrn_orient_matrix_UB_21 -0.0230421000
_diffrn_orient_matrix_UB_22 0.0415874000
_diffrn_orient_matrix_UB_23 0.0126492000
_diffrn_orient_matrix_UB_31 0.0309366000
_diffrn_orient_matrix_UB_32 0.0361710000
_diffrn_orient_matrix_UB_33 -0.0170034000
_diffrn_radiation_monochromator graphite
_diffrn_radiation_probe x-ray
_diffrn_radiation_type MoK\a
_diffrn_radiation_wavelength 0.71073
_diffrn_reflns_av_R_equivalents 0.0190
_diffrn_reflns_av_unetI/netI 0.0597
_diffrn_reflns_Laue_measured_fraction_full 0.869
_diffrn_reflns_Laue_measured_fraction_max 0.689
_diffrn_reflns_limit_h_max 16
_diffrn_reflns_limit_h_min -16
_diffrn_reflns_limit_k_max 17
_diffrn_reflns_limit_k_min -13
_diffrn_reflns_limit_l_max 28
_diffrn_reflns_limit_l_min -26
_diffrn_reflns_number 16753
_diffrn_reflns_point_group_measured_fraction_full 0.869
_diffrn_reflns_point_group_measured_fraction_max 0.689
_diffrn_reflns_theta_full 25.000
_diffrn_reflns_theta_max 29.531
_diffrn_reflns_theta_min 2.233
_diffrn_source 'Enhance (Mo) X-ray Source'
_exptl_absorpt_coefficient_mu 0.597
_exptl_absorpt_correction_T_max 1.00000
_exptl_absorpt_correction_T_min 0.88964
_exptl_absorpt_correction_type multi-scan
_exptl_absorpt_process_details
;
CrysAlisPro, Agilent Technologies,
Version 1.171.37.31 (release 14-01-2014 CrysAlis171 .NET)
(compiled Jan 14 2014,18:38:05)
Empirical absorption correction using spherical harmonics,
 implemented in SCALE3 ABSPACK scaling algorithm.
;
_exptl_crystal_colour colourless
_exptl_crystal_colour_primary colourless
_exptl_crystal_density_diffrn 1.418
_exptl_crystal_description block
_exptl_crystal_F_000 1308
_exptl_crystal_size_max 0.8
_exptl_crystal_size_mid 0.2
_exptl_crystal_size_min 0.1
_refine_diff_density_max 0.777
_refine_diff_density_min -0.480
_refine_diff_density_rms 0.074
_refine_ls_extinction_method none
_refine_ls_goodness_of_fit_ref 1.069
_refine_ls_hydrogen_treatment constr
_refine_ls_matrix_type full
_refine_ls_number_parameters 837
_refine_ls_number_reflns 11634
_refine_ls_number_restraints 30
_refine_ls_restrained_S_all 1.074
_refine_ls_R_factor_all 0.0956
_refine_ls_R_factor_gt 0.0653
_refine_ls_shift/su_max 0.001
_refine_ls_shift/su_mean 0.000
_refine_ls_structure_factor_coef Fsqd
_refine_ls_weighting_details 'w=1/[\s^2^(Fo^2^)+(0.0785P)^2^+2.1537P] where P=(Fo^2^+2Fc^2^)/3'
_refine_ls_weighting_scheme calc
_refine_ls_wR_factor_gt 0.1611
_refine_ls_wR_factor_ref 0.1927
_reflns_Friedel_coverage 0.000
_reflns_number_gt 8081
_reflns_number_total 11634
_reflns_threshold_expression 'I > 2\s(I)'
_cod_data_source_file ic6b03006_si_005.cif
_cod_data_source_block 223pph4
_cod_depositor_comments 'Adding full bibliography for 4345279--4345283.cif.'
_cod_original_cell_volume 3022.13(19)
_cod_database_code 4345282
_chemical_oxdiff_formula C24H20PB12Cl11C3H5N
_shelx_space_group_comment
;
The symmetry employed for this shelxl refinement is uniquely defined
by the following loop, which should always be used as a source of
symmetry information in preference to the above space-group names.
They are only intended as comments.
;
_reflns_odcompleteness_completeness 85.55
_reflns_odcompleteness_iscentric 1
_reflns_odcompleteness_theta 26.32
_olex2_refinement_description
;
1. Fixed Uiso
 At 1.2 times of:
  All C(H) groups, All C(H,H) groups
2. Uiso/Uaniso restraints and constraints
Uanis(C48B) \\sim Ueq, Uanis(C47B) \\sim Ueq, Uanis(C45B) \\sim Ueq,
Uanis(C44B) \\sim Ueq, Uanis(C46B) \\sim Ueq: with sigma of 0.01 and sigma for
terminal atoms of 0.02
3. Others
 Sof(Cl2B)=Sof(Cl5B)=Sof(Cl6B)=Sof(C1B)=Sof(H1BA)=Sof(H1BB)=Sof(C4B)=Sof(H4BA)=
 Sof(H4BB)=Sof(C5B)=Sof(C43B)=Sof(C44B)=Sof(H44B)=Sof(C45B)=Sof(H45B)=Sof(C46B)=
 Sof(H46B)=Sof(C47B)=Sof(H47B)=Sof(C48B)=Sof(H48B)=1-FVAR(1)
 Sof(Cl2A)=Sof(Cl5A)=Sof(Cl6A)=Sof(C1A)=Sof(H1AA)=Sof(H1AB)=Sof(C4A)=Sof(H4AA)=
 Sof(H4AB)=Sof(C5A)=Sof(C43A)=Sof(C44A)=Sof(H44A)=Sof(C45A)=Sof(H45A)=Sof(C46A)=
 Sof(H46A)=Sof(C47A)=Sof(H47A)=Sof(C48A)=Sof(H48A)=FVAR(1)
 Sof(C49A)=Sof(C50A)=Sof(H50A)=Sof(C51A)=Sof(H51A)=Sof(C52A)=Sof(H52A)=
 Sof(C53A)=Sof(H53A)=Sof(C54A)=Sof(H54A)=1-FVAR(2)
 Sof(C49B)=Sof(C50B)=Sof(H50B)=Sof(C51B)=Sof(H51B)=Sof(C52B)=Sof(H52B)=
 Sof(C53B)=Sof(H53B)=Sof(C54B)=Sof(H54B)=FVAR(2)
4.a Secondary CH2 refined with riding coordinates:
 C1A(H1AA,H1AB), C1B(H1BA,H1BB), C4A(H4AA,H4AB), C4B(H4BA,H4BB)
4.b Aromatic/amide H refined with riding coordinates:
 C32(H32), C33(H33), C34(H34), C35(H35), C36(H36), C38(H38), C39(H39),
 C40(H40), C41(H41), C42(H42), C44A(H44A), C45A(H45A), C46A(H46A), C47A(H47A),
 C48A(H48A), C44B(H44B), C45B(H45B), C46B(H46B), C47B(H47B), C48B(H48B),
 C50A(H50A), C51A(H51A), C52A(H52A), C53A(H53A), C54A(H54A), C50B(H50B),
 C51B(H51B), C52B(H52B), C53B(H53B), C54B(H54B), C8(H8), C9(H9), C10(H10),
 C11(H11), C12(H12), C14(H14), C15(H15), C16(H16), C17(H17), C18(H18), C20(H20),
  C21(H21), C22(H22), C23(H23), C24(H24), C26(H26), C27(H27), C28(H28),
 C29(H29), C30(H30)
4.c Fitted hexagon refined as free rotating group:
 C43A(C44A,C45A,C46A,C47A,C48A), C43B(C44B,C45B,C46B,C47B,C48B), C49A(C50A,
 C51A,C52A,C53A,C54A), C49B(C50B,C51B,C52B,C53B,C54B)
4.d :
 C3(H3), C6(H6)
;
_shelx_shelxl_version_number 2014/7
_olex2_submission_special_instructions 'No special instructions were received'

loop_
_space_group_symop_operation_xyz
'x, y, z'
'-x, -y, -z'

loop_
_atom_site_label
_atom_site_type_symbol
_atom_site_fract_x
_atom_site_fract_y
_atom_site_fract_z
_atom_site_U_iso_or_equiv
_atom_site_adp_type
_atom_site_occupancy
_atom_site_site_symmetry_order
_atom_site_calc_flag
_atom_site_refinement_flags_posn
_atom_site_refinement_flags_adp
_atom_site_refinement_flags_occupancy
_atom_site_disorder_assembly
_atom_site_disorder_group
Cl2A Cl 0.2342(2) 0.4020(2) 0.85213(13) 0.0473(6) Uani 0.588(5) 1 d . . P A 1
Cl2B Cl 0.2441(3) 0.3649(4) 0.86809(19) 0.0481(9) Uani 0.412(5) 1 d . . P A 2
Cl3 Cl -0.07236(9) 0.29232(9) 0.88499(5) 0.0469(3) Uani 1 1 d . . . . .
Cl4 Cl -0.29688(9) 0.26750(9) 0.73489(5) 0.0460(3) Uani 1 1 d . . . . .
Cl5A Cl -0.1027(3) 0.3613(3) 0.62634(16) 0.0467(7) Uani 0.588(5) 1 d . . P . .
Cl5B Cl -0.1477(5) 0.3266(4) 0.6059(2) 0.0496(10) Uani 0.412(5) 1 d . . P . .
Cl6A Cl 0.1924(4) 0.4231(4) 0.68409(19) 0.0670(10) Uani 0.588(5) 1 d . . P A 1
Cl6B Cl 0.2254(4) 0.4177(4) 0.7059(3) 0.0487(10) Uani 0.412(5) 1 d . . P A 2
Cl7 Cl 0.07955(12) 0.09280(11) 0.84557(5) 0.0607(3) Uani 1 1 d . . . . .
Cl8 Cl -0.25112(10) 0.02080(8) 0.77290(5) 0.0463(3) Uani 1 1 d . . . . .
Cl9 Cl -0.28222(9) 0.04925(9) 0.60817(5) 0.0485(3) Uani 1 1 d . . . . .
Cl10 Cl 0.02690(11) 0.14173(11) 0.58259(6) 0.0590(3) Uani 1 1 d . . . . .
Cl11 Cl 0.25031(11) 0.17574(14) 0.73224(7) 0.0806(4) Uani 1 1 d . . . . .
Cl12 Cl -0.05564(11) -0.06142(8) 0.67580(5) 0.0510(3) Uani 1 1 d . . . . .
N1 N 0.0122(4) 0.4866(3) 0.7848(2) 0.0576(10) Uani 1 1 d . . . . .
C1A C -0.0752(6) 0.5300(5) 0.7784(4) 0.0400(16) Uani 0.588(5) 1 d . . P A 1
H1AA H -0.1049 0.5353 0.8177 0.048 Uiso 0.588(5) 1 calc R . P A 1
H1AB H -0.1456 0.4788 0.7416 0.048 Uiso 0.588(5) 1 calc R . P A 1
C1B C -0.0497(13) 0.5377(11) 0.7295(7) 0.076(4) Uani 0.412(5) 1 d . . P A 2
H1BA H -0.0079 0.5396 0.6945 0.091 Uiso 0.412(5) 1 calc R . P A 2
H1BB H -0.1388 0.4931 0.7110 0.091 Uiso 0.412(5) 1 calc R . P A 2
C2 C -0.0278(6) 0.6507(4) 0.7671(3) 0.090(2) Uani 1 1 d . . . . .
C3 C 0.0027(5) 0.7462(5) 0.7678(3) 0.087(2) Uani 1 1 d . . . . .
H3 H 0.0275 0.8240 0.7684 0.104 Uiso 1 1 calc R . . . .
C4A C 0.1341(8) 0.5638(7) 0.8413(4) 0.062(2) Uani 0.588(5) 1 d . . P A 1
H4AA H 0.1968 0.5285 0.8403 0.074 Uiso 0.588(5) 1 calc R . P A 1
H4AB H 0.1678 0.6393 0.8337 0.074 Uiso 0.588(5) 1 calc R . P A 1
C4B C -0.0628(19) 0.5109(13) 0.8296(8) 0.111(7) Uani 0.412(5) 1 d . . P A 2
H4BA H -0.0975 0.5677 0.8191 0.133 Uiso 0.412(5) 1 calc R . P A 2
H4BB H -0.1312 0.4409 0.8271 0.133 Uiso 0.412(5) 1 calc R . P A 2
C5A C 0.1111(10) 0.5788(8) 0.9063(5) 0.063(2) Uani 0.588(5) 1 d . . P A 1
C5B C 0.022(2) 0.5546(13) 0.8924(9) 0.100(6) Uani 0.412(5) 1 d . . P A 2
C6 C 0.0986(8) 0.5935(6) 0.9516(4) 0.111(3) Uani 1 1 d . . . . .
H6 H 0.0870 0.6071 0.9936 0.133 Uiso 1 1 calc R . . A 1
B1 B -0.0061(4) 0.3644(4) 0.7622(3) 0.0448(11) Uani 1 1 d . . . . .
B2 B 0.1021(4) 0.3055(4) 0.7936(3) 0.0486(12) Uani 1 1 d . . . . .
B3 B -0.0467(4) 0.2592(3) 0.8063(2) 0.0345(9) Uani 1 1 d . . . . .
B4 B -0.1531(4) 0.2475(4) 0.7351(2) 0.0352(9) Uani 1 1 d . . . . .
B5 B -0.0688(5) 0.2843(4) 0.6789(2) 0.0444(11) Uani 1 1 d . . . . .
B6 B 0.0881(5) 0.3195(4) 0.7148(3) 0.0521(13) Uani 1 1 d . . . . .
B7 B 0.0248(4) 0.1600(4) 0.7883(2) 0.0365(9) Uani 1 1 d . . . . .
B8 B -0.1330(4) 0.1232(3) 0.75108(19) 0.0320(8) Uani 1 1 d . . . . .
B9 B -0.1486(4) 0.1382(4) 0.6723(2) 0.0341(9) Uani 1 1 d . . . . .
B10 B 0.0017(4) 0.1830(4) 0.6600(2) 0.0408(10) Uani 1 1 d . . . . .
B11 B 0.1073(4) 0.1967(4) 0.7316(2) 0.0449(11) Uani 1 1 d . . . . .
B12 B -0.0390(4) 0.0838(3) 0.7055(2) 0.0339(9) Uani 1 1 d . . . . .
P2 P 0.59456(11) 0.80064(10) 0.96115(7) 0.0555(3) Uani 1 1 d . . . . .
C31 C 0.7246(4) 0.9321(4) 0.9870(2) 0.0516(11) Uani 1 1 d . . . . .
C32 C 0.7989(5) 0.9575(4) 0.9462(3) 0.0747(16) Uani 1 1 d . . . . .
H32 H 0.7816 0.9054 0.9056 0.090 Uiso 1 1 calc R . . . .
C33 C 0.8981(5) 1.0586(5) 0.9646(4) 0.0783(17) Uani 1 1 d . . . . .
H33 H 0.9497 1.0756 0.9368 0.094 Uiso 1 1 calc R . . . .
C34 C 0.9223(5) 1.1337(5) 1.0218(4) 0.0819(19) Uani 1 1 d . . . . .
H34 H 0.9895 1.2041 1.0338 0.098 Uiso 1 1 calc R . . . .
C35 C 0.8503(6) 1.1085(5) 1.0625(3) 0.0862(19) Uani 1 1 d . . . . .
H35 H 0.8692 1.1610 1.1032 0.103 Uiso 1 1 calc R . . . .
C36 C 0.7503(5) 1.0077(4) 1.0456(2) 0.0621(13) Uani 1 1 d . . . . .
H36 H 0.7002 0.9910 1.0741 0.074 Uiso 1 1 calc R . . . .
C37 C 0.5149(4) 0.7943(5) 1.0229(3) 0.0654(14) Uani 1 1 d . . . . .
C38 C 0.4030(4) 0.8101(4) 1.0142(3) 0.0587(12) Uani 1 1 d . . . . .
H38 H 0.3663 0.8202 0.9746 0.070 Uiso 1 1 calc R . . . .
C39 C 0.3460(5) 0.8112(4) 1.0629(3) 0.0675(14) Uani 1 1 d . . . . .
H39 H 0.2680 0.8190 1.0561 0.081 Uiso 1 1 calc R . . . .
C40 C 0.3999(5) 0.8013(5) 1.1212(3) 0.0813(18) Uani 1 1 d . . . . .
H40 H 0.3618 0.8058 1.1554 0.098 Uiso 1 1 calc R . . . .
C41 C 0.5100(5) 0.7849(8) 1.1292(3) 0.116(3) Uani 1 1 d . . . . .
H41 H 0.5468 0.7764 1.1692 0.140 Uiso 1 1 calc R . . . .
C42 C 0.5681(5) 0.7805(7) 1.0809(3) 0.111(3) Uani 1 1 d . . . . .
H42 H 0.6437 0.7682 1.0872 0.133 Uiso 1 1 calc R . . . .
C43A C 0.6505(6) 0.6803(5) 0.9431(3) 0.056(4) Uani 0.588(5) 1 d . . P A 1
C44A C 0.5974(6) 0.5949(5) 0.8856(3) 0.079(3) Uani 0.588(5) 1 d G . P A 1
H44A H 0.5299 0.5956 0.8550 0.094 Uiso 0.588(5) 1 calc R . P A 1
C45A C 0.6431(7) 0.5086(5) 0.8729(3) 0.114(5) Uani 0.588(5) 1 d G . P A 1
H45A H 0.6068 0.4502 0.8336 0.137 Uiso 0.588(5) 1 calc R . P A 1
C46A C 0.7419(7) 0.5075(5) 0.9177(3) 0.091(4) Uani 0.588(5) 1 d G . P A 1
H46A H 0.7732 0.4485 0.9091 0.110 Uiso 0.588(5) 1 calc R . P A 1
C47A C 0.7950(5) 0.5929(5) 0.9752(3) 0.057(2) Uani 0.588(5) 1 d G . P A 1
H47A H 0.8626 0.5922 1.0059 0.068 Uiso 0.588(5) 1 calc R . P A 1
C48A C 0.7493(6) 0.6793(5) 0.9879(3) 0.059(2) Uani 0.588(5) 1 d G . P A 1
H48A H 0.7856 0.7376 1.0272 0.071 Uiso 0.588(5) 1 calc R . P A 1
C43B C 0.6393(11) 0.6936(8) 0.9503(7) 0.067(6) Uani 0.412(5) 1 d . . P A 2
C44B C 0.5503(9) 0.5886(9) 0.9434(7) 0.099(5) Uani 0.412(5) 1 d G U P A 2
H44B H 0.4680 0.5823 0.9425 0.118 Uiso 0.412(5) 1 calc R . P A 2
C45B C 0.5817(11) 0.4928(8) 0.9380(7) 0.120(6) Uani 0.412(5) 1 d G U P A 2
H45B H 0.5209 0.4210 0.9333 0.144 Uiso 0.412(5) 1 calc R . P A 2
C46B C 0.7021(12) 0.5020(10) 0.9394(7) 0.098(6) Uani 0.412(5) 1 d G U P A 2
H46B H 0.7235 0.4366 0.9357 0.118 Uiso 0.412(5) 1 calc R . P A 2
C47B C 0.7911(9) 0.6070(12) 0.9462(8) 0.143(10) Uani 0.412(5) 1 d G U P A 2
H47B H 0.8733 0.6133 0.9472 0.172 Uiso 0.412(5) 1 calc R . P A 2
C48B C 0.7597(10) 0.7028(9) 0.9517(7) 0.100(6) Uani 0.412(5) 1 d G U P A 2
H48B H 0.8205 0.7746 0.9563 0.121 Uiso 0.412(5) 1 calc R . P A 2
C49A C 0.4900(5) 0.7925(6) 0.8933(3) 0.049(4) Uani 0.506(7) 1 d . . P A 2
C50A C 0.3780(6) 0.7021(5) 0.8684(4) 0.061(3) Uani 0.506(7) 1 d G . P A 2
H50A H 0.3583 0.6424 0.8886 0.073 Uiso 0.506(7) 1 calc R . P A 2
C51A C 0.2946(5) 0.6989(6) 0.8138(4) 0.074(3) Uani 0.506(7) 1 d G . P A 2
H51A H 0.2180 0.6371 0.7968 0.089 Uiso 0.506(7) 1 calc R . P A 2
C52A C 0.3234(6) 0.7862(7) 0.7843(3) 0.069(4) Uani 0.506(7) 1 d G . P A 2
H52A H 0.2664 0.7840 0.7470 0.083 Uiso 0.506(7) 1 calc R . P A 2
C53A C 0.4355(6) 0.8766(7) 0.8092(4) 0.070(4) Uani 0.506(7) 1 d G . P A 2
H53A H 0.4552 0.9363 0.7890 0.084 Uiso 0.506(7) 1 calc R . P A 2
C54A C 0.5188(5) 0.8798(6) 0.8638(4) 0.054(3) Uani 0.506(7) 1 d G . P A 2
H54A H 0.5954 0.9416 0.8808 0.065 Uiso 0.506(7) 1 calc R . P A 2
C49B C 0.4959(7) 0.8048(7) 0.8843(4) 0.055(4) Uani 0.494(7) 1 d . . P A 1
C50B C 0.4545(9) 0.7094(6) 0.8321(5) 0.092(5) Uani 0.494(7) 1 d G . P A 1
H50B H 0.4802 0.6475 0.8351 0.111 Uiso 0.494(7) 1 calc R . P A 1
C51B C 0.3755(9) 0.7046(7) 0.7755(4) 0.102(6) Uani 0.494(7) 1 d G . P A 1
H51B H 0.3473 0.6394 0.7398 0.122 Uiso 0.494(7) 1 calc R . P A 1
C52B C 0.3380(8) 0.7951(9) 0.7710(3) 0.116(9) Uani 0.494(7) 1 d G . P A 1
H52B H 0.2840 0.7918 0.7323 0.139 Uiso 0.494(7) 1 calc R . P A 1
C53B C 0.3793(9) 0.8905(7) 0.8232(4) 0.080(4) Uani 0.494(7) 1 d G . P A 1
H53B H 0.3536 0.9524 0.8202 0.096 Uiso 0.494(7) 1 calc R . P A 1
C54B C 0.4583(8) 0.8953(6) 0.8798(3) 0.071(3) Uani 0.494(7) 1 d G . P A 1
H54B H 0.4866 0.9605 0.9155 0.085 Uiso 0.494(7) 1 calc R . P A 1
P1 P 0.58403(8) 0.31270(8) 0.44208(5) 0.0332(2) Uani 1 1 d . . . . .
C7 C 0.4872(3) 0.2573(3) 0.49048(17) 0.0325(8) Uani 1 1 d . . . . .
C8 C 0.3811(4) 0.2801(3) 0.4906(2) 0.0446(10) Uani 1 1 d . . . . .
H8 H 0.3555 0.3204 0.4624 0.054 Uiso 1 1 calc R . . . .
C9 C 0.3117(4) 0.2438(4) 0.5322(3) 0.0546(12) Uani 1 1 d . . . . .
H9 H 0.2387 0.2593 0.5327 0.065 Uiso 1 1 calc R . . . .
C10 C 0.3494(5) 0.1856(4) 0.5724(3) 0.0632(13) Uani 1 1 d . . . . .
H10 H 0.3034 0.1623 0.6016 0.076 Uiso 1 1 calc R . . . .
C11 C 0.4534(4) 0.1604(5) 0.5711(3) 0.0714(16) Uani 1 1 d . . . . .
H11 H 0.4779 0.1189 0.5989 0.086 Uiso 1 1 calc R . . . .
C12 C 0.5222(4) 0.1950(4) 0.5297(2) 0.0598(13) Uani 1 1 d . . . . .
H12 H 0.5930 0.1762 0.5281 0.072 Uiso 1 1 calc R . . . .
C13 C 0.7082(3) 0.4408(3) 0.49075(19) 0.0353(8) Uani 1 1 d . . . . .
C14 C 0.8039(4) 0.4908(3) 0.4644(2) 0.0462(10) Uani 1 1 d . . . . .
H14 H 0.8027 0.4579 0.4216 0.055 Uiso 1 1 calc R . . . .
C15 C 0.9001(4) 0.5892(3) 0.5020(2) 0.0495(10) Uani 1 1 d . . . . .
H15 H 0.9647 0.6245 0.4844 0.059 Uiso 1 1 calc R . . . .
C16 C 0.9034(4) 0.6364(3) 0.5644(2) 0.0515(11) Uani 1 1 d . . . . .
H16 H 0.9699 0.7037 0.5896 0.062 Uiso 1 1 calc R . . . .
C17 C 0.8097(4) 0.5855(3) 0.5904(2) 0.0469(10) Uani 1 1 d . . . . .
H17 H 0.8126 0.6176 0.6336 0.056 Uiso 1 1 calc R . . . .
C18 C 0.7115(3) 0.4881(3) 0.55366(18) 0.0365(8) Uani 1 1 d . . . . .
H18 H 0.6469 0.4539 0.5715 0.044 Uiso 1 1 calc R . . . .
C19 C 0.4953(3) 0.3425(3) 0.37689(19) 0.0367(8) Uani 1 1 d . . . . .
C20 C 0.3851(4) 0.2581(3) 0.3377(2) 0.0457(10) Uani 1 1 d . . . . .
H20 H 0.3562 0.1864 0.3464 0.055 Uiso 1 1 calc R . . . .
C21 C 0.3178(4) 0.2798(4) 0.2857(2) 0.0542(11) Uani 1 1 d . . . . .
H21 H 0.2445 0.2220 0.2579 0.065 Uiso 1 1 calc R . . . .
C22 C 0.3583(4) 0.3856(4) 0.2750(2) 0.0584(12) Uani 1 1 d . . . . .
H22 H 0.3117 0.4002 0.2398 0.070 Uiso 1 1 calc R . . . .
C23 C 0.4651(4) 0.4703(4) 0.3143(2) 0.0531(11) Uani 1 1 d . . . . .
H23 H 0.4910 0.5431 0.3066 0.064 Uiso 1 1 calc R . . . .
C24 C 0.5346(4) 0.4493(3) 0.3651(2) 0.0438(9) Uani 1 1 d . . . . .
H24 H 0.6089 0.5072 0.3918 0.053 Uiso 1 1 calc R . . . .
C25 C 0.6508(3) 0.2120(3) 0.4126(2) 0.0379(8) Uani 1 1 d . . . . .
C26 C 0.5892(5) 0.1250(4) 0.3567(2) 0.0591(12) Uani 1 1 d . . . . .
H26 H 0.5116 0.1185 0.3317 0.071 Uiso 1 1 calc R . . . .
C27 C 0.6440(7) 0.0465(4) 0.3375(3) 0.0800(18) Uani 1 1 d . . . . .
H27 H 0.6039 -0.0136 0.2992 0.096 Uiso 1 1 calc R . . . .
C28 C 0.7578(5) 0.0577(4) 0.3752(3) 0.0661(15) Uani 1 1 d . . . . .
H28 H 0.7964 0.0068 0.3612 0.079 Uiso 1 1 calc R . . . .
C29 C 0.8133(4) 0.1384(4) 0.4307(3) 0.0764(17) Uani 1 1 d . . . . .
H29 H 0.8887 0.1426 0.4570 0.092 Uiso 1 1 calc R . . . .
C30 C 0.7593(4) 0.2166(4) 0.4496(3) 0.0733(16) Uani 1 1 d . . . . .
H30 H 0.7987 0.2742 0.4890 0.088 Uiso 1 1 calc R . . . .

loop_
_atom_site_aniso_label
_atom_site_aniso_U_11
_atom_site_aniso_U_22
_atom_site_aniso_U_33
_atom_site_aniso_U_23
_atom_site_aniso_U_13
_atom_site_aniso_U_12
Cl2A 0.0284(9) 0.0480(14) 0.0603(14) 0.0129(10) 0.0105(10) 0.0091(9)
Cl2B 0.0333(13) 0.0452(19) 0.0537(19) 0.0013(14) -0.0112(12) 0.0184(13)
Cl3 0.0410(5) 0.0547(6) 0.0407(5) 0.0043(4) 0.0148(5) 0.0145(5)
Cl4 0.0392(5) 0.0573(6) 0.0538(6) 0.0151(5) 0.0204(5) 0.0293(5)
Cl5A 0.068(2) 0.0480(16) 0.0381(15) 0.0208(12) 0.0205(13) 0.0304(14)
Cl5B 0.059(3) 0.051(2) 0.042(2) 0.0197(18) 0.0059(17) 0.0259(19)
Cl6A 0.053(2) 0.0808(18) 0.063(2) 0.0369(16) 0.0282(16) 0.0008(16)
Cl6B 0.033(2) 0.0545(18) 0.059(3) 0.017(2) 0.0261(19) 0.0089(14)
Cl7 0.0706(8) 0.0742(7) 0.0453(6) 0.0109(5) 0.0016(6) 0.0482(7)
Cl8 0.0483(6) 0.0378(5) 0.0434(5) 0.0105(4) 0.0162(5) 0.0013(4)
Cl9 0.0415(5) 0.0657(6) 0.0382(5) 0.0097(5) 0.0064(4) 0.0246(5)
Cl10 0.0665(7) 0.0713(7) 0.0574(7) 0.0183(6) 0.0415(6) 0.0346(6)
Cl11 0.0412(6) 0.1178(11) 0.0749(9) -0.0149(8) 0.0127(6) 0.0447(7)
Cl12 0.0683(7) 0.0396(5) 0.0504(6) 0.0065(4) 0.0134(5) 0.0314(5)
N1 0.079(3) 0.0308(17) 0.072(3) 0.0165(18) 0.040(2) 0.0199(18)
C1A 0.042(4) 0.030(3) 0.047(4) 0.009(3) 0.009(3) 0.015(3)
C1B 0.065(8) 0.061(8) 0.077(10) 0.010(7) -0.015(7) 0.015(6)
C2 0.087(4) 0.050(3) 0.105(5) 0.000(3) -0.034(4) 0.033(3)
C3 0.079(4) 0.053(3) 0.105(5) 0.024(3) -0.028(3) 0.023(3)
C4A 0.055(5) 0.050(4) 0.073(6) 0.003(4) 0.016(5) 0.017(4)
C4B 0.148(18) 0.059(9) 0.092(12) 0.015(8) -0.019(12) 0.026(10)
C5A 0.066(6) 0.045(5) 0.054(5) -0.009(4) -0.005(5) 0.016(4)
C5B 0.095(14) 0.063(9) 0.100(13) 0.006(8) -0.022(11) 0.010(9)
C6 0.128(7) 0.093(5) 0.087(5) -0.024(4) 0.007(5) 0.049(5)
B1 0.046(3) 0.035(2) 0.063(3) 0.015(2) 0.037(3) 0.013(2)
B2 0.029(2) 0.044(2) 0.065(3) -0.002(2) 0.020(2) 0.0097(19)
B3 0.0253(18) 0.033(2) 0.044(2) 0.0057(18) 0.0131(19) 0.0091(16)
B4 0.032(2) 0.041(2) 0.044(2) 0.0157(19) 0.020(2) 0.0195(18)
B5 0.058(3) 0.048(3) 0.053(3) 0.026(2) 0.038(3) 0.032(2)
B6 0.046(3) 0.047(3) 0.068(3) 0.014(2) 0.039(3) 0.010(2)
B7 0.033(2) 0.041(2) 0.036(2) 0.0025(18) 0.0049(19) 0.0210(18)
B8 0.032(2) 0.0316(19) 0.0309(19) 0.0055(16) 0.0088(18) 0.0115(16)
B9 0.035(2) 0.042(2) 0.034(2) 0.0145(18) 0.0144(19) 0.0201(18)
B10 0.040(2) 0.038(2) 0.055(3) 0.015(2) 0.028(2) 0.0178(19)
B11 0.030(2) 0.052(3) 0.051(3) 0.000(2) 0.016(2) 0.018(2)
B12 0.036(2) 0.035(2) 0.033(2) 0.0040(17) 0.0084(19) 0.0202(18)
P2 0.0395(6) 0.0546(7) 0.0712(8) 0.0140(6) 0.0266(6) 0.0107(5)
C31 0.031(2) 0.052(2) 0.068(3) 0.013(2) 0.016(2) 0.0104(18)
C32 0.055(3) 0.063(3) 0.099(4) 0.004(3) 0.043(3) 0.010(2)
C33 0.043(3) 0.070(4) 0.127(5) 0.030(4) 0.042(3) 0.015(3)
C34 0.049(3) 0.057(3) 0.125(5) 0.035(4) -0.007(3) 0.011(2)
C35 0.102(5) 0.055(3) 0.077(4) 0.017(3) -0.013(4) 0.017(3)
C36 0.063(3) 0.059(3) 0.062(3) 0.022(2) 0.007(3) 0.022(2)
C37 0.039(2) 0.083(3) 0.068(3) 0.019(3) 0.026(3) 0.007(2)
C38 0.050(3) 0.054(3) 0.081(3) 0.027(3) 0.033(3) 0.017(2)
C39 0.060(3) 0.072(3) 0.084(4) 0.033(3) 0.042(3) 0.021(3)
C40 0.057(3) 0.092(4) 0.076(4) 0.018(3) 0.034(3) -0.005(3)
C41 0.042(3) 0.221(9) 0.079(4) 0.067(5) 0.020(3) 0.021(4)
C42 0.036(3) 0.223(9) 0.069(4) 0.052(5) 0.016(3) 0.034(4)
C43A 0.046(7) 0.038(6) 0.086(9) 0.016(6) 0.022(7) 0.017(5)
C44A 0.097(8) 0.067(6) 0.072(6) 0.017(5) 0.002(6) 0.042(6)
C45A 0.164(13) 0.066(6) 0.093(8) -0.003(6) -0.021(8) 0.063(8)
C46A 0.120(10) 0.048(6) 0.121(10) 0.021(6) 0.042(9) 0.045(6)
C47A 0.045(4) 0.053(5) 0.064(5) 0.002(4) 0.004(4) 0.022(4)
C48A 0.037(4) 0.066(5) 0.056(5) -0.007(4) 0.004(4) 0.014(4)
C43B 0.064(12) 0.048(9) 0.102(15) 0.022(10) 0.051(13) 0.019(9)
C44B 0.081(8) 0.083(8) 0.140(10) 0.023(7) 0.045(7) 0.035(6)
C45B 0.112(10) 0.098(9) 0.162(11) 0.030(8) 0.052(8) 0.049(7)
C46B 0.091(9) 0.076(8) 0.131(11) 0.035(7) 0.002(7) 0.047(7)
C47B 0.130(13) 0.131(12) 0.173(14) 0.032(9) 0.025(9) 0.068(9)
C48B 0.072(8) 0.094(9) 0.150(11) 0.023(7) 0.035(8) 0.053(7)
C49A 0.058(9) 0.024(5) 0.052(7) 0.000(5) 0.018(7) 0.002(5)
C50A 0.030(4) 0.058(5) 0.076(7) 0.013(5) -0.001(5) 0.003(4)
C51A 0.037(5) 0.068(6) 0.076(7) -0.006(6) -0.001(5) -0.011(5)
C52A 0.038(6) 0.103(12) 0.050(6) 0.021(7) -0.008(5) 0.015(6)
C53A 0.045(6) 0.089(8) 0.059(7) 0.030(7) 0.003(5) 0.003(6)
C54A 0.035(5) 0.066(6) 0.044(5) 0.013(5) -0.001(4) 0.004(4)
C49B 0.035(7) 0.062(9) 0.058(8) 0.013(8) 0.019(7) 0.002(6)
C50B 0.112(11) 0.070(7) 0.084(9) -0.005(6) 0.064(9) 0.013(7)
C51B 0.123(13) 0.058(7) 0.068(8) -0.017(6) 0.030(9) -0.025(8)
C52B 0.110(13) 0.112(14) 0.048(7) 0.004(8) 0.033(8) -0.058(11)
C53B 0.089(10) 0.078(8) 0.041(6) 0.009(5) 0.006(7) 0.001(8)
C54B 0.078(9) 0.061(6) 0.065(7) 0.008(5) 0.004(7) 0.028(6)
P1 0.0275(4) 0.0301(4) 0.0438(5) 0.0069(4) 0.0155(4) 0.0114(4)
C7 0.0272(17) 0.0311(17) 0.0394(19) 0.0062(15) 0.0129(16) 0.0104(14)
C8 0.040(2) 0.043(2) 0.065(3) 0.025(2) 0.024(2) 0.0216(18)
C9 0.047(2) 0.048(2) 0.094(4) 0.033(2) 0.047(3) 0.027(2)
C10 0.057(3) 0.066(3) 0.083(4) 0.041(3) 0.041(3) 0.020(2)
C11 0.048(3) 0.103(4) 0.089(4) 0.067(4) 0.030(3) 0.030(3)
C12 0.034(2) 0.081(3) 0.081(3) 0.046(3) 0.023(2) 0.025(2)
C13 0.0290(17) 0.0296(17) 0.052(2) 0.0094(16) 0.0173(18) 0.0141(14)
C14 0.037(2) 0.039(2) 0.063(3) 0.009(2) 0.020(2) 0.0127(17)
C15 0.032(2) 0.038(2) 0.076(3) 0.013(2) 0.019(2) 0.0090(17)
C16 0.033(2) 0.036(2) 0.075(3) 0.004(2) 0.006(2) 0.0102(17)
C17 0.049(2) 0.042(2) 0.050(2) 0.0029(19) 0.010(2) 0.0244(19)
C18 0.0320(18) 0.0374(19) 0.044(2) 0.0088(16) 0.0119(17) 0.0186(16)
C19 0.039(2) 0.0334(18) 0.042(2) 0.0086(16) 0.0188(18) 0.0152(16)
C20 0.042(2) 0.036(2) 0.052(2) 0.0057(18) 0.008(2) 0.0112(17)
C21 0.050(3) 0.053(3) 0.051(3) 0.005(2) 0.005(2) 0.017(2)
C22 0.057(3) 0.076(3) 0.056(3) 0.032(3) 0.019(2) 0.034(3)
C23 0.052(3) 0.050(2) 0.070(3) 0.029(2) 0.029(2) 0.022(2)
C24 0.035(2) 0.044(2) 0.057(2) 0.0175(19) 0.020(2) 0.0129(17)
C25 0.0370(19) 0.0280(17) 0.053(2) 0.0090(16) 0.0233(19) 0.0126(15)
C26 0.086(4) 0.053(3) 0.049(3) 0.013(2) 0.018(3) 0.041(3)
C27 0.146(6) 0.063(3) 0.054(3) 0.014(2) 0.032(4) 0.067(4)
C28 0.090(4) 0.054(3) 0.096(4) 0.034(3) 0.061(4) 0.052(3)
C29 0.038(2) 0.052(3) 0.138(5) 0.012(3) 0.022(3) 0.024(2)
C30 0.040(2) 0.055(3) 0.107(4) -0.011(3) 0.007(3) 0.020(2)

loop_
_atom_type_symbol
_atom_type_description
_atom_type_scat_dispersion_real
_atom_type_scat_dispersion_imag
_atom_type_scat_source
C C 0.0033 0.0016 'International Tables Vol C Tables 4.2.6.8 and 6.1.1.4'
H H 0.0000 0.0000 'International Tables Vol C Tables 4.2.6.8 and 6.1.1.4'
B B 0.0013 0.0007 'International Tables Vol C Tables 4.2.6.8 and 6.1.1.4'
Cl Cl 0.1484 0.1585 'International Tables Vol C Tables 4.2.6.8 and 6.1.1.4'
N N 0.0061 0.0033 'International Tables Vol C Tables 4.2.6.8 and 6.1.1.4'
P P 0.1023 0.0942 'International Tables Vol C Tables 4.2.6.8 and 6.1.1.4'

loop_
_geom_angle_atom_site_label_1
_geom_angle_atom_site_label_2
_geom_angle_atom_site_label_3
_geom_angle
Cl5B Cl5A B5 103.0(7)
Cl5A Cl5B B5 59.5(6)
C1A N1 C4A 114.4(5)
C1A N1 B1 125.9(5)
C4B N1 C1B 94.5(9)
B1 N1 C1B 114.6(6)
B1 N1 C4A 116.1(5)
B1 N1 C4B 114.4(7)
N1 C1A H1AA 109.3
N1 C1A H1AB 109.3
N1 C1A C2 111.8(6)
H1AA C1A H1AB 107.9
C2 C1A H1AA 109.3
C2 C1A H1AB 109.3
N1 C1B H1BA 111.5
N1 C1B H1BB 111.5
H1BA C1B H1BB 109.3
C2 C1B N1 101.2(9)
C2 C1B H1BA 111.5
C2 C1B H1BB 111.5
C3 C2 C1A 169.0(8)
C3 C2 C1B 144.9(10)
C2 C3 H3 180.0
N1 C4A H4AA 109.0
N1 C4A H4AB 109.0
H4AA C4A H4AB 107.8
C5A C4A N1 112.8(7)
C5A C4A H4AA 109.0
C5A C4A H4AB 109.0
N1 C4B H4BA 110.8
N1 C4B H4BB 110.8
H4BA C4B H4BB 108.9
C5B C4B N1 104.7(17)
C5B C4B H4BA 110.8
C5B C4B H4BB 110.8
C6 C5A C4A 176.9(11)
C6 C5B C4B 178(2)
C5A C6 H6 180.0
N1 B1 B2 123.0(4)
N1 B1 B3 126.1(4)
N1 B1 B4 125.5(4)
N1 B1 B5 122.8(4)
N1 B1 B6 121.0(3)
B2 B1 B3 58.9(2)
B2 B1 B4 104.9(3)
B2 B1 B5 104.3(3)
B2 B1 B6 58.5(3)
B4 B1 B3 58.4(2)
B4 B1 B6 104.7(3)
B5 B1 B3 104.4(3)
B5 B1 B4 58.8(3)
B5 B1 B6 58.1(3)
B6 B1 B3 104.7(3)
Cl2A B2 B1 115.4(3)
Cl2A B2 B3 124.1(3)
Cl2A B2 B6 116.5(3)
Cl2A B2 B7 127.2(4)
Cl2A B2 B11 122.5(3)
B1 B2 Cl2B 132.3(3)
B3 B2 Cl2B 118.2(4)
B3 B2 B1 61.3(2)
B3 B2 B7 59.7(2)
B3 B2 B11 107.6(3)
B6 B2 Cl2B 131.0(3)
B6 B2 B1 61.4(3)
B6 B2 B3 108.7(3)
B6 B2 B7 107.8(3)
B6 B2 B11 59.9(3)
B7 B2 Cl2B 107.2(3)
B7 B2 B1 110.0(3)
B7 B2 B11 59.5(3)
B11 B2 Cl2B 114.1(3)
B11 B2 B1 110.1(4)
Cl3 B3 B1 122.6(3)
B2 B3 Cl3 122.3(3)
B2 B3 B1 59.8(3)
B2 B3 B8 107.6(3)
B4 B3 Cl3 122.9(3)
B4 B3 B1 60.7(3)
B4 B3 B2 107.4(3)
B4 B3 B7 108.2(3)
B4 B3 B8 60.3(2)
B7 B3 Cl3 119.3(3)
B7 B3 B1 109.4(3)
B7 B3 B2 60.4(3)
B7 B3 B8 59.6(2)
B8 B3 Cl3 120.2(3)
B8 B3 B1 109.4(3)
Cl4 B4 B1 122.6(3)
B3 B4 Cl4 122.8(3)
B3 B4 B1 60.9(3)
B3 B4 B5 107.6(3)
B3 B4 B8 60.2(2)
B3 B4 B9 107.8(3)
B5 B4 Cl4 122.8(3)
B5 B4 B1 60.4(3)
B5 B4 B8 106.8(3)
B5 B4 B9 60.1(2)
B8 B4 Cl4 120.1(3)
B8 B4 B1 109.5(3)
B8 B4 B9 59.0(2)
B9 B4 Cl4 119.3(3)
B9 B4 B1 109.7(3)
Cl5A B5 Cl5B 17.56(14)
Cl5A B5 B1 114.9(3)
Cl5A B5 B4 123.8(3)
Cl5A B5 B6 115.9(3)
Cl5A B5 B9 127.3(4)
Cl5A B5 B10 122.1(3)
B1 B5 Cl5B 129.0(3)
B4 B5 Cl5B 118.1(3)
B4 B5 B1 60.9(3)
B4 B5 B9 60.5(2)
B4 B5 B10 108.7(3)
B6 B5 Cl5B 129.6(3)
B6 B5 B1 61.2(3)
B6 B5 B4 108.8(3)
B6 B5 B9 108.6(3)
B6 B5 B10 60.5(3)
B9 B5 Cl5B 109.8(3)
B9 B5 B1 110.4(3)
B9 B5 B10 59.9(2)
B10 B5 Cl5B 116.1(3)
B10 B5 B1 110.6(3)
Cl6B B6 B1 122.3(4)
B1 B6 Cl6A 119.5(3)
B2 B6 Cl6A 129.4(4)
B2 B6 Cl6B 112.8(4)
B2 B6 B1 60.1(3)
B2 B6 B10 108.4(3)
B2 B6 B11 60.7(3)
B5 B6 Cl6A 114.2(4)
B5 B6 Cl6B 132.7(4)
B5 B6 B1 60.7(3)
B5 B6 B2 107.5(3)
B5 B6 B10 60.7(3)
B5 B6 B11 107.8(3)
B10 B6 Cl6A 116.4(3)
B10 B6 Cl6B 124.1(4)
B10 B6 B1 110.4(3)
B11 B6 Cl6A 126.2(4)
B11 B6 Cl6B 113.0(4)
B11 B6 B1 109.6(3)
B11 B6 B10 59.5(3)
B2 B7 Cl7 121.8(3)
B2 B7 B12 108.4(3)
B3 B7 Cl7 123.5(3)
B3 B7 B2 59.9(2)
B3 B7 B11 108.3(3)
B3 B7 B12 108.4(3)
B8 B7 Cl7 123.1(3)
B8 B7 B2 107.9(3)
B8 B7 B3 60.6(2)
B8 B7 B11 107.4(3)
B8 B7 B12 59.3(2)
B11 B7 Cl7 119.7(3)
B11 B7 B2 60.3(3)
B11 B7 B12 60.2(3)
B12 B7 Cl7 120.1(3)
B3 B8 Cl8 119.6(3)
B3 B8 B4 59.4(2)
B4 B8 Cl8 120.8(3)
B7 B8 Cl8 121.2(3)
B7 B8 B3 59.8(2)
B7 B8 B4 107.6(3)
B9 B8 Cl8 122.6(3)
B9 B8 B3 108.5(3)
B9 B8 B4 60.7(2)
B9 B8 B7 108.8(3)
B12 B8 Cl8 122.5(3)
B12 B8 B3 109.0(3)
B12 B8 B4 109.1(3)
B12 B8 B7 60.8(2)
B12 B8 B9 60.5(2)
Cl9 B9 B4 122.0(3)
B5 B9 Cl9 123.0(3)
B5 B9 B4 59.4(2)
B8 B9 Cl9 121.5(3)
B8 B9 B4 60.2(2)
B8 B9 B5 107.2(3)
B8 B9 B10 107.5(3)
B8 B9 B12 59.6(2)
B10 B9 Cl9 121.9(3)
B10 B9 B4 107.9(3)
B10 B9 B5 60.1(2)
B12 B9 Cl9 121.1(3)
B12 B9 B4 108.0(3)
B12 B9 B5 107.7(3)
B12 B9 B10 60.0(2)
B5 B10 Cl10 122.8(3)
B6 B10 Cl10 122.4(3)
B6 B10 B5 58.9(3)
B9 B10 Cl10 121.7(3)
B9 B10 B5 60.0(2)
B9 B10 B6 107.4(3)
B11 B10 Cl10 122.1(3)
B11 B10 B5 106.6(3)
B11 B10 B6 59.8(3)
B11 B10 B9 107.7(3)
B11 B10 B12 60.4(3)
B12 B10 Cl10 121.3(3)
B12 B10 B5 107.4(3)
B12 B10 B6 108.1(3)
B12 B10 B9 59.7(2)
B2 B11 Cl11 119.6(3)
B6 B11 Cl11 120.1(3)
B6 B11 B2 59.4(3)
B6 B11 B7 108.0(3)
B6 B11 B12 108.6(3)
B7 B11 Cl11 121.7(3)
B7 B11 B2 60.2(3)
B7 B11 B12 60.3(2)
B10 B11 Cl11 122.4(3)
B10 B11 B2 108.3(3)
B10 B11 B6 60.7(3)
B10 B11 B7 108.6(3)
B10 B11 B12 60.2(2)
B12 B11 Cl11 123.5(3)
B12 B11 B2 108.5(3)
B7 B12 Cl12 122.6(3)
B8 B12 Cl12 122.3(3)
B8 B12 B7 59.9(2)
B8 B12 B9 59.9(2)
B8 B12 B10 108.0(3)
B8 B12 B11 107.3(3)
B9 B12 Cl12 121.7(3)
B9 B12 B7 107.5(3)
B9 B12 B10 60.3(2)
B9 B12 B11 107.3(3)
B10 B12 Cl12 121.3(3)
B10 B12 B7 107.2(3)
B10 B12 B11 59.3(3)
B11 B12 Cl12 122.2(3)
B11 B12 B7 59.5(3)
C31 P2 C43A 108.8(3)
C31 P2 C49B 105.6(3)
C37 P2 C31 108.3(2)
C37 P2 C43A 113.1(3)
C37 P2 C49B 111.6(3)
C43A P2 C49B 109.1(3)
C43B P2 C31 110.6(4)
C43B P2 C37 108.6(5)
C43B P2 C49A 111.0(6)
C49A P2 C31 112.1(3)
C49A P2 C37 106.1(3)
C32 C31 P2 118.9(4)
C36 C31 P2 121.4(4)
C36 C31 C32 119.7(5)
C31 C32 H32 120.0
C33 C32 C31 119.9(5)
C33 C32 H32 120.0
C32 C33 H33 119.8
C34 C33 C32 120.3(5)
C34 C33 H33 119.8
C33 C34 H34 120.0
C33 C34 C35 120.0(5)
C35 C34 H34 120.0
C34 C35 H35 119.5
C34 C35 C36 121.0(6)
C36 C35 H35 119.5
C31 C36 C35 119.0(5)
C31 C36 H36 120.5
C35 C36 H36 120.5
C38 C37 P2 120.1(4)
C42 C37 P2 120.1(4)
C42 C37 C38 119.6(5)
C37 C38 H38 120.1
C39 C38 C37 119.8(5)
C39 C38 H38 120.1
C38 C39 H39 119.5
C38 C39 C40 120.9(5)
C40 C39 H39 119.5
C39 C40 H40 120.5
C39 C40 C41 118.9(6)
C41 C40 H40 120.5
C40 C41 H41 119.2
C42 C41 C40 121.6(6)
C42 C41 H41 119.2
C37 C42 H42 120.5
C41 C42 C37 119.1(6)
C41 C42 H42 120.5
C44A C43A P2 121.4(3)
C44A C43A C48A 120.0
C48A C43A P2 118.6(4)
C43A C44A H44A 120.0
C45A C44A C43A 120.0
C45A C44A H44A 120.0
C44A C45A H45A 120.0
C44A C45A C46A 120.0
C46A C45A H45A 120.0
C45A C46A H46A 120.0
C45A C46A C47A 120.0
C47A C46A H46A 120.0
C46A C47A H47A 120.0
C48A C47A C46A 120.0
C48A C47A H47A 120.0
C43A C48A H48A 120.0
C47A C48A C43A 120.0
C47A C48A H48A 120.0
C44B C43B P2 115.7(7)
C44B C43B C48B 120.0
C48B C43B P2 124.1(7)
C43B C44B H44B 120.0
C45B C44B C43B 120.0
C45B C44B H44B 120.0
C44B C45B H45B 120.0
C44B C45B C46B 120.0
C46B C45B H45B 120.0
C45B C46B H46B 120.0
C47B C46B C45B 120.0
C47B C46B H46B 120.0
C46B C47B H47B 120.0
C46B C47B C48B 120.0
C48B C47B H47B 120.0
C43B C48B H48B 120.0
C47B C48B C43B 120.0
C47B C48B H48B 120.0
C50A C49A P2 121.5(4)
C50A C49A C54A 120.0
C54A C49A P2 118.5(4)
C49A C50A H50A 120.0
C51A C50A C49A 120.0
C51A C50A H50A 120.0
C50A C51A H51A 120.0
C50A C51A C52A 120.0
C52A C51A H51A 120.0
C51A C52A H52A 120.0
C51A C52A C53A 120.0
C53A C52A H52A 120.0
C52A C53A H53A 120.0
C52A C53A C54A 120.0
C54A C53A H53A 120.0
C49A C54A H54A 120.0
C53A C54A C49A 120.0
C53A C54A H54A 120.0
C50B C49B P2 117.3(5)
C50B C49B C54B 120.0
C54B C49B P2 122.6(5)
C49B C50B H50B 120.0
C51B C50B C49B 120.0
C51B C50B H50B 120.0
C50B C51B H51B 120.0
C52B C51B C50B 120.0
C52B C51B H51B 120.0
C51B C52B H52B 120.0
C51B C52B C53B 120.0
C53B C52B H52B 120.0
C52B C53B H53B 120.0
C54B C53B C52B 120.0
C54B C53B H53B 120.0
C49B C54B H54B 120.0
C53B C54B C49B 120.0
C53B C54B H54B 120.0
C7 P1 C13 109.24(18)
C7 P1 C19 109.38(17)
C7 P1 C25 109.59(16)
C13 P1 C25 107.67(17)
C19 P1 C13 109.85(17)
C19 P1 C25 111.08(19)
C8 C7 P1 120.5(3)
C8 C7 C12 120.3(3)
C12 C7 P1 119.2(3)
C7 C8 H8 120.1
C7 C8 C9 119.8(4)
C9 C8 H8 120.1
C8 C9 H9 120.3
C10 C9 C8 119.5(4)
C10 C9 H9 120.3
C9 C10 H10 119.6
C9 C10 C11 120.7(4)
C11 C10 H10 119.6
C10 C11 H11 119.9
C10 C11 C12 120.3(4)
C12 C11 H11 119.9
C7 C12 H12 120.3
C11 C12 C7 119.4(4)
C11 C12 H12 120.3
C14 C13 P1 118.7(3)
C18 C13 P1 121.0(3)
C18 C13 C14 120.2(4)
C13 C14 H14 120.6
C15 C14 C13 118.9(4)
C15 C14 H14 120.6
C14 C15 H15 119.6
C16 C15 C14 120.9(4)
C16 C15 H15 119.6
C15 C16 H16 120.0
C15 C16 C17 119.9(4)
C17 C16 H16 120.0
C16 C17 H17 119.8
C16 C17 C18 120.4(4)
C18 C17 H17 119.8
C13 C18 H18 120.2
C17 C18 C13 119.7(4)
C17 C18 H18 120.2
C20 C19 P1 119.4(3)
C20 C19 C24 119.7(4)
C24 C19 P1 120.9(3)
C19 C20 H20 120.2
C21 C20 C19 119.6(4)
C21 C20 H20 120.2
C20 C21 H21 120.1
C22 C21 C20 119.7(4)
C22 C21 H21 120.1
C21 C22 H22 119.4
C23 C22 C21 121.1(4)
C23 C22 H22 119.4
C22 C23 H23 120.1
C22 C23 C24 119.9(4)
C24 C23 H23 120.1
C19 C24 H24 120.0
C23 C24 C19 120.0(4)
C23 C24 H24 120.0
C26 C25 P1 121.3(3)
C30 C25 P1 118.6(3)
C30 C25 C26 119.9(4)
C25 C26 H26 120.7
C25 C26 C27 118.6(5)
C27 C26 H26 120.7
C26 C27 H27 120.3
C28 C27 C26 119.5(5)
C28 C27 H27 120.3
C27 C28 H28 119.3
C29 C28 C27 121.4(4)
C29 C28 H28 119.3
C28 C29 H29 120.5
C28 C29 C30 119.1(5)
C30 C29 H29 120.5
C25 C30 C29 121.4(5)
C25 C30 H30 119.3
C29 C30 H30 119.3

loop_
_geom_bond_atom_site_label_1
_geom_bond_atom_site_label_2
_geom_bond_distance
Cl2A B2 1.749(5)
Cl2B B2 1.944(6)
Cl3 B3 1.805(5)
Cl4 B4 1.804(4)
Cl5A Cl5B 0.608(3)
Cl5A B5 1.736(5)
Cl5B B5 1.964(7)
Cl6A B6 1.841(6)
Cl6B B6 1.792(7)
Cl7 B7 1.799(4)
Cl8 B8 1.808(4)
Cl9 B9 1.792(5)
Cl10 B10 1.791(5)
Cl11 B11 1.800(4)
Cl12 B12 1.794(4)
N1 C1A 1.324(8)
N1 C1B 1.653(13)
N1 C4A 1.604(9)
N1 C4B 1.50(2)
N1 B1 1.490(6)
C1A H1AA 0.9900
C1A H1AB 0.9900
C1A C2 1.567(9)
C1B H1BA 0.9900
C1B H1BB 0.9900
C1B C2 1.446(14)
C2 C3 1.165(7)
C3 H3 0.9500
C4A H4AA 0.9900
C4A H4AB 0.9900
C4A C5A 1.491(13)
C4B H4BA 0.9900
C4B H4BB 0.9900
C4B C5B 1.44(2)
C5A C6 1.024(11)
C5B C6 1.337(18)
C6 H6 0.9500
B1 B2 1.788(7)
B1 B3 1.813(6)
B1 B4 1.810(6)
B1 B5 1.802(7)
B1 B6 1.811(7)
B2 B3 1.771(6)
B2 B6 1.760(8)
B2 B7 1.780(6)
B2 B11 1.781(7)
B3 B4 1.768(6)
B3 B7 1.769(6)
B3 B8 1.782(6)
B4 B5 1.772(6)
B4 B8 1.784(6)
B4 B9 1.793(6)
B5 B6 1.754(7)
B5 B9 1.785(6)
B5 B10 1.786(6)
B6 B10 1.783(7)
B6 B11 1.768(7)
B7 B8 1.766(6)
B7 B11 1.769(7)
B7 B12 1.783(6)
B8 B9 1.762(6)
B8 B12 1.756(6)
B9 B10 1.783(6)
B9 B12 1.772(6)
B10 B11 1.762(7)
B10 B12 1.778(6)
B11 B12 1.781(6)
P2 C31 1.796(4)
P2 C37 1.792(5)
P2 C43A 1.877(5)
P2 C43B 1.621(9)
P2 C49A 1.716(5)
P2 C49B 1.889(7)
C31 C32 1.384(7)
C31 C36 1.373(7)
C32 H32 0.9500
C32 C33 1.378(7)
C33 H33 0.9500
C33 C34 1.350(9)
C34 H34 0.9500
C34 C35 1.363(9)
C35 H35 0.9500
C35 C36 1.382(8)
C36 H36 0.9500
C37 C38 1.391(7)
C37 C42 1.386(8)
C38 H38 0.9500
C38 C39 1.369(7)
C39 H39 0.9500
C39 C40 1.371(8)
C40 H40 0.9500
C40 C41 1.374(9)
C41 H41 0.9500
C41 C42 1.371(8)
C42 H42 0.9500
C43A C44A 1.3900
C43A C48A 1.3900
C44A H44A 0.9500
C44A C45A 1.3900
C45A H45A 0.9500
C45A C46A 1.3900
C46A H46A 0.9500
C46A C47A 1.3900
C47A H47A 0.9500
C47A C48A 1.3900
C48A H48A 0.9500
C43B C44B 1.3900
C43B C48B 1.3900
C44B H44B 0.9500
C44B C45B 1.3900
C45B H45B 0.9500
C45B C46B 1.3900
C46B H46B 0.9500
C46B C47B 1.3900
C47B H47B 0.9500
C47B C48B 1.3900
C48B H48B 0.9500
C49A C50A 1.3900
C49A C54A 1.3900
C50A H50A 0.9500
C50A C51A 1.3900
C51A H51A 0.9500
C51A C52A 1.3900
C52A H52A 0.9500
C52A C53A 1.3900
C53A H53A 0.9500
C53A C54A 1.3900
C54A H54A 0.9500
C49B C50B 1.3900
C49B C54B 1.3900
C50B H50B 0.9500
C50B C51B 1.3900
C51B H51B 0.9500
C51B C52B 1.3900
C52B H52B 0.9500
C52B C53B 1.3900
C53B H53B 0.9500
C53B C54B 1.3900
C54B H54B 0.9500
P1 C7 1.788(4)
P1 C13 1.798(4)
P1 C19 1.795(4)
P1 C25 1.804(4)
C7 C8 1.381(5)
C7 C12 1.382(5)
C8 H8 0.9500
C8 C9 1.391(6)
C9 H9 0.9500
C9 C10 1.368(6)
C10 H10 0.9500
C10 C11 1.376(7)
C11 H11 0.9500
C11 C12 1.379(6)
C12 H12 0.9500
C13 C14 1.403(5)
C13 C18 1.387(5)
C14 H14 0.9500
C14 C15 1.387(6)
C15 H15 0.9500
C15 C16 1.378(6)
C16 H16 0.9500
C16 C17 1.384(6)
C17 H17 0.9500
C17 C18 1.385(6)
C18 H18 0.9500
C19 C20 1.399(5)
C19 C24 1.400(5)
C20 H20 0.9500
C20 C21 1.397(6)
C21 H21 0.9500
C21 C22 1.379(6)
C22 H22 0.9500
C22 C23 1.379(7)
C23 H23 0.9500
C23 C24 1.384(6)
C24 H24 0.9500
C25 C26 1.384(6)
C25 C30 1.366(6)
C26 H26 0.9500
C26 C27 1.407(7)
C27 H27 0.9500
C27 C28 1.395(8)
C28 H28 0.9500
C28 C29 1.334(8)
C29 H29 0.9500
C29 C30 1.395(7)
C30 H30 0.9500

loop_
_geom_torsion_atom_site_label_1
_geom_torsion_atom_site_label_2
_geom_torsion_atom_site_label_3
_geom_torsion_atom_site_label_4
_geom_torsion
Cl2A B2 B3 Cl3 -9.0(6)
Cl2A B2 B3 B1 102.7(4)
Cl2A B2 B3 B4 141.8(4)
Cl2A B2 B3 B7 -116.8(5)
Cl2A B2 B3 B8 -154.6(4)
Cl2A B2 B6 Cl6A -0.7(6)
Cl2A B2 B6 B1 -105.9(4)
Cl2A B2 B6 B5 -145.2(3)
Cl2A B2 B6 B10 150.7(3)
Cl2A B2 B6 B11 113.8(4)
Cl2A B2 B7 Cl7 -1.1(6)
Cl2A B2 B7 B3 111.9(4)
Cl2A B2 B7 B8 150.2(3)
Cl2A B2 B7 B11 -109.6(4)
Cl2A B2 B7 B12 -147.0(3)
Cl2A B2 B11 Cl11 5.5(6)
Cl2A B2 B11 B6 -104.0(4)
Cl2A B2 B11 B7 117.3(5)
Cl2A B2 B11 B10 -141.4(4)
Cl2A B2 B11 B12 154.8(4)
Cl2B B2 B3 Cl3 13.5(5)
Cl2B B2 B3 B1 125.2(4)
Cl2B B2 B3 B4 164.3(3)
Cl2B B2 B3 B7 -94.3(4)
Cl2B B2 B3 B8 -132.1(3)
Cl2B B2 B6 Cl6B -7.5(6)
Cl2B B2 B6 B1 -122.8(5)
Cl2B B2 B6 B5 -162.1(4)
Cl2B B2 B6 B10 133.8(4)
Cl2B B2 B6 B11 97.0(4)
Cl2B B2 B7 Cl7 0.2(4)
Cl2B B2 B7 B3 113.1(3)
Cl2B B2 B7 B8 151.5(3)
Cl2B B2 B7 B11 -108.3(3)
Cl2B B2 B7 B12 -145.8(3)
Cl2B B2 B11 Cl11 -15.3(5)
Cl2B B2 B11 B6 -124.8(4)
Cl2B B2 B11 B7 96.5(4)
Cl2B B2 B11 B10 -162.2(3)
Cl2B B2 B11 B12 134.0(3)
Cl3 B3 B4 Cl4 -0.1(5)
Cl3 B3 B4 B1 111.9(3)
Cl3 B3 B4 B5 151.6(3)
Cl3 B3 B4 B8 -108.7(3)
Cl3 B3 B4 B9 -145.0(3)
Cl3 B3 B7 Cl7 -2.4(4)
Cl3 B3 B7 B2 -112.8(4)
Cl3 B3 B7 B8 109.9(3)
Cl3 B3 B7 B11 -150.0(3)
Cl3 B3 B7 B12 146.2(3)
Cl3 B3 B8 Cl8 2.7(4)
Cl3 B3 B8 B4 113.1(3)
Cl3 B3 B8 B7 -108.3(3)
Cl3 B3 B8 B9 150.3(3)
Cl3 B3 B8 B12 -145.4(3)
Cl4 B4 B5 Cl5A 9.8(6)
Cl4 B4 B5 Cl5B -9.6(5)
Cl4 B4 B5 B1 111.7(4)
Cl4 B4 B5 B6 151.2(3)
Cl4 B4 B5 B9 -107.6(4)
Cl4 B4 B5 B10 -144.5(3)
Cl4 B4 B8 Cl8 -4.4(5)
Cl4 B4 B8 B3 -112.9(3)
Cl4 B4 B8 B7 -149.7(3)
Cl4 B4 B8 B9 108.2(3)
Cl4 B4 B8 B12 145.8(3)
Cl4 B4 B9 Cl9 1.2(4)
Cl4 B4 B9 B5 113.2(3)
Cl4 B4 B9 B8 -109.5(3)
Cl4 B4 B9 B10 150.1(3)
Cl4 B4 B9 B12 -146.5(3)
Cl5A B5 B6 Cl6A -6.0(5)
Cl5A B5 B6 Cl6B -2.9(7)
Cl5A B5 B6 B1 105.5(4)
Cl5A B5 B6 B2 144.5(3)
Cl5A B5 B6 B10 -113.8(4)
Cl5A B5 B6 B11 -151.5(3)
Cl5A B5 B9 Cl9 -1.4(5)
Cl5A B5 B9 B4 -111.9(4)
Cl5A B5 B9 B8 -150.0(3)
Cl5A B5 B9 B10 109.3(4)
Cl5A B5 B9 B12 147.2(3)
Cl5A B5 B10 Cl10 -7.2(6)
Cl5A B5 B10 B6 103.7(4)
Cl5A B5 B10 B9 -117.6(5)
Cl5A B5 B10 B11 141.2(4)
Cl5A B5 B10 B12 -155.3(4)
Cl5B Cl5A B5 B1 -146.5(8)
Cl5B Cl5A B5 B4 -76.1(9)
Cl5B Cl5A B5 B6 144.9(8)
Cl5B Cl5A B5 B9 0.4(9)
Cl5B Cl5A B5 B10 74.9(9)
Cl5B B5 B6 Cl6A 7.0(6)
Cl5B B5 B6 Cl6B 10.1(8)
Cl5B B5 B6 B1 118.5(5)
Cl5B B5 B6 B2 157.5(4)
Cl5B B5 B6 B10 -100.8(5)
Cl5B B5 B6 B11 -138.5(4)
Cl5B B5 B9 Cl9 -1.3(4)
Cl5B B5 B9 B4 -111.8(3)
Cl5B B5 B9 B8 -149.9(3)
Cl5B B5 B9 B10 109.4(3)
Cl5B B5 B9 B12 147.3(3)
Cl5B B5 B10 Cl10 11.8(5)
Cl5B B5 B10 B6 122.6(4)
Cl5B B5 B10 B9 -98.7(4)
Cl5B B5 B10 B11 160.1(3)
Cl5B B5 B10 B12 -136.4(3)
Cl6A B6 B10 Cl10 7.2(5)
Cl6A B6 B10 B5 -104.2(4)
Cl6A B6 B10 B9 -141.0(3)
Cl6A B6 B10 B11 118.2(4)
Cl6A B6 B10 B12 156.0(3)
Cl6A B6 B11 Cl11 10.6(6)
Cl6A B6 B11 B2 119.4(5)
Cl6A B6 B11 B7 156.4(4)
Cl6A B6 B11 B10 -102.0(5)
Cl6A B6 B11 B12 -139.8(4)
Cl6B B6 B10 Cl10 -12.4(6)
Cl6B B6 B10 B5 -123.9(5)
Cl6B B6 B10 B9 -160.7(4)
Cl6B B6 B10 B11 98.6(5)
Cl6B B6 B10 B12 136.3(4)
Cl6B B6 B11 Cl11 -4.6(6)
Cl6B B6 B11 B2 104.1(4)
Cl6B B6 B11 B7 141.1(4)
Cl6B B6 B11 B10 -117.2(4)
Cl6B B6 B11 B12 -155.0(4)
Cl7 B7 B8 Cl8 4.4(5)
Cl7 B7 B8 B3 112.8(4)
Cl7 B7 B8 B4 149.5(3)
Cl7 B7 B8 B9 -146.2(3)
Cl7 B7 B8 B12 -108.0(3)
Cl7 B7 B11 Cl11 -3.5(5)
Cl7 B7 B11 B2 -111.9(4)
Cl7 B7 B11 B6 -148.6(3)
Cl7 B7 B11 B10 147.1(3)
Cl7 B7 B11 B12 109.8(3)
Cl7 B7 B12 Cl12 1.8(5)
Cl7 B7 B12 B8 113.0(3)
Cl7 B7 B12 B9 150.7(3)
Cl7 B7 B12 B10 -145.8(3)
Cl7 B7 B12 B11 -109.1(3)
Cl8 B8 B9 Cl9 -1.7(5)
Cl8 B8 B9 B4 109.8(3)
Cl8 B8 B9 B5 147.5(3)
Cl8 B8 B9 B10 -149.2(3)
Cl8 B8 B9 B12 -111.7(3)
Cl8 B8 B12 Cl12 1.3(5)
Cl8 B8 B12 B7 -110.4(3)
Cl8 B8 B12 B9 111.9(3)
Cl8 B8 B12 B10 149.7(3)
Cl8 B8 B12 B11 -147.7(3)
Cl9 B9 B10 Cl10 0.2(5)
Cl9 B9 B10 B5 112.5(3)
Cl9 B9 B10 B6 148.7(3)
Cl9 B9 B10 B11 -148.2(3)
Cl9 B9 B10 B12 -110.1(3)
Cl9 B9 B12 Cl12 0.9(5)
Cl9 B9 B12 B7 -148.4(3)
Cl9 B9 B12 B8 -110.8(3)
Cl9 B9 B12 B10 111.4(3)
Cl9 B9 B12 B11 148.9(3)
Cl10 B10 B11 Cl11 2.6(5)
Cl10 B10 B11 B2 148.3(3)
Cl10 B10 B11 B6 111.5(4)
Cl10 B10 B11 B7 -147.8(3)
Cl10 B10 B11 B12 -110.4(3)
Cl10 B10 B12 Cl12 0.3(5)
Cl10 B10 B12 B7 148.4(3)
Cl10 B10 B12 B8 -148.5(3)
Cl10 B10 B12 B9 -110.9(4)
Cl10 B10 B12 B11 111.7(4)
Cl11 B11 B12 Cl12 -1.3(5)
Cl11 B11 B12 B7 110.3(4)
Cl11 B11 B12 B8 147.8(3)
Cl11 B11 B12 B9 -149.1(3)
Cl11 B11 B12 B10 -111.2(4)
N1 C1A C2 C3 -119(3)
N1 C1B C2 C3 137.8(11)
N1 B1 B2 Cl2A -1.2(6)
N1 B1 B2 Cl2B 12.1(7)
N1 B1 B2 B3 115.4(4)
N1 B1 B2 B6 -108.9(4)
N1 B1 B2 B7 151.2(4)
N1 B1 B2 B11 -145.0(4)
N1 B1 B3 Cl3 1.0(6)
N1 B1 B3 B2 -110.3(5)
N1 B1 B3 B4 113.3(5)
N1 B1 B3 B7 -146.2(4)
N1 B1 B3 B8 150.2(4)
N1 B1 B4 Cl4 -2.0(6)
N1 B1 B4 B3 -114.3(5)
N1 B1 B4 B5 110.2(5)
N1 B1 B4 B8 -151.1(4)
N1 B1 B4 B9 145.9(4)
N1 B1 B5 Cl5A 1.6(6)
N1 B1 B5 Cl5B -10.7(6)
N1 B1 B5 B4 -114.7(4)
N1 B1 B5 B6 108.7(4)
N1 B1 B5 B9 -150.7(4)
N1 B1 B5 B10 144.9(4)
N1 B1 B6 Cl6A -8.9(7)
N1 B1 B6 Cl6B 12.6(7)
N1 B1 B6 B2 112.1(5)
N1 B1 B6 B5 -111.7(5)
N1 B1 B6 B10 -147.9(4)
N1 B1 B6 B11 148.4(4)
C1A N1 C4A C5A 63.5(8)
C1A N1 B1 B2 -159.4(6)
C1A N1 B1 B3 -86.2(7)
C1A N1 B1 B4 -12.2(8)
C1A N1 B1 B5 60.5(7)
C1A N1 B1 B6 130.2(6)
C1B N1 C4B C5B -138.2(11)
C1B N1 B1 B2 149.4(7)
C1B N1 B1 B3 -137.4(8)
C1B N1 B1 B4 -63.4(8)
C1B N1 B1 B5 9.3(9)
C1B N1 B1 B6 79.0(8)
C4A N1 C1A C2 56.8(8)
C4A N1 B1 B2 -1.9(6)
C4A N1 B1 B3 71.3(6)
C4A N1 B1 B4 145.3(5)
C4A N1 B1 B5 -142.0(5)
C4A N1 B1 B6 -72.3(6)
C4B N1 C1B C2 54.9(11)
C4B N1 B1 B2 -103.0(8)
C4B N1 B1 B3 -29.7(10)
C4B N1 B1 B4 44.3(9)
C4B N1 B1 B5 116.9(8)
C4B N1 B1 B6 -173.3(8)
B1 N1 C1A C2 -145.3(5)
B1 N1 C1B C2 174.4(7)
B1 N1 C4A C5A -96.5(7)
B1 N1 C4B C5B 102.2(11)
B1 B2 B3 Cl3 -111.7(4)
B1 B2 B3 B4 39.1(3)
B1 B2 B3 B7 140.5(3)
B1 B2 B3 B8 102.7(3)
B1 B2 B6 Cl6A 105.2(5)
B1 B2 B6 Cl6B 115.3(4)
B1 B2 B6 B5 -39.3(3)
B1 B2 B6 B10 -103.4(4)
B1 B2 B6 B11 -140.2(3)
B1 B2 B7 Cl7 -149.4(3)
B1 B2 B7 B3 -36.4(3)
B1 B2 B7 B8 1.9(5)
B1 B2 B7 B11 102.1(4)
B1 B2 B7 B12 64.7(4)
B1 B2 B11 Cl11 146.3(3)
B1 B2 B11 B6 36.8(3)
B1 B2 B11 B7 -102.0(3)
B1 B2 B11 B10 -0.6(4)
B1 B2 B11 B12 -64.4(4)
B1 B3 B4 Cl4 -112.0(3)
B1 B3 B4 B5 39.7(3)
B1 B3 B4 B8 139.4(3)
B1 B3 B4 B9 103.1(3)
B1 B3 B7 Cl7 146.0(3)
B1 B3 B7 B2 35.6(3)
B1 B3 B7 B8 -101.7(3)
B1 B3 B7 B11 -1.6(4)
B1 B3 B7 B12 -65.4(4)
B1 B3 B8 Cl8 -147.4(3)
B1 B3 B8 B4 -37.0(3)
B1 B3 B8 B7 101.6(3)
B1 B3 B8 B9 0.2(4)
B1 B3 B8 B12 64.5(4)
B1 B4 B5 Cl5A -101.9(4)
B1 B4 B5 Cl5B -121.3(4)
B1 B4 B5 B6 39.5(3)
B1 B4 B5 B9 140.7(3)
B1 B4 B5 B10 103.8(4)
B1 B4 B8 Cl8 145.6(3)
B1 B4 B8 B3 37.1(3)
B1 B4 B8 B7 0.3(4)
B1 B4 B8 B9 -101.8(3)
B1 B4 B8 B12 -64.2(4)
B1 B4 B9 Cl9 -147.8(3)
B1 B4 B9 B5 -35.8(3)
B1 B4 B9 B8 101.5(3)
B1 B4 B9 B10 1.1(4)
B1 B4 B9 B12 64.5(4)
B1 B5 B6 Cl6A -111.5(4)
B1 B5 B6 Cl6B -108.4(5)
B1 B5 B6 B2 39.0(3)
B1 B5 B6 B10 140.6(3)
B1 B5 B6 B11 103.0(4)
B1 B5 B9 Cl9 146.7(3)
B1 B5 B9 B4 36.2(3)
B1 B5 B9 B8 -1.9(4)
B1 B5 B9 B10 -102.6(4)
B1 B5 B9 B12 -64.7(4)
B1 B5 B10 Cl10 -147.3(3)
B1 B5 B10 B6 -36.4(3)
B1 B5 B10 B9 102.3(3)
B1 B5 B10 B11 1.1(4)
B1 B5 B10 B12 64.6(4)
B1 B6 B10 Cl10 147.6(3)
B1 B6 B10 B5 36.1(3)
B1 B6 B10 B9 -0.6(5)
B1 B6 B10 B11 -101.4(4)
B1 B6 B10 B12 -63.6(4)
B1 B6 B11 Cl11 -144.8(3)
B1 B6 B11 B2 -36.1(3)
B1 B6 B11 B7 0.9(5)
B1 B6 B11 B10 102.6(4)
B1 B6 B11 B12 64.8(5)
B2 B1 B3 Cl3 111.3(4)
B2 B1 B3 B4 -136.4(3)
B2 B1 B3 B7 -35.9(3)
B2 B1 B3 B8 -99.5(3)
B2 B1 B4 Cl4 150.0(3)
B2 B1 B4 B3 37.7(3)
B2 B1 B4 B5 -97.8(3)
B2 B1 B4 B8 0.9(4)
B2 B1 B4 B9 -62.2(4)
B2 B1 B5 Cl5A -144.6(3)
B2 B1 B5 Cl5B -157.0(4)
B2 B1 B5 B4 99.0(3)
B2 B1 B5 B6 -37.6(3)
B2 B1 B5 B9 63.0(4)
B2 B1 B5 B10 -1.4(4)
B2 B1 B6 Cl6A -121.0(4)
B2 B1 B6 Cl6B -99.5(5)
B2 B1 B6 B5 136.2(3)
B2 B1 B6 B10 100.0(4)
B2 B1 B6 B11 36.3(3)
B2 B3 B4 Cl4 -150.7(3)
B2 B3 B4 B1 -38.7(3)
B2 B3 B4 B5 1.0(4)
B2 B3 B4 B8 100.7(3)
B2 B3 B4 B9 64.4(4)
B2 B3 B7 Cl7 110.3(4)
B2 B3 B7 B8 -137.4(3)
B2 B3 B7 B11 -37.3(3)
B2 B3 B7 B12 -101.0(4)
B2 B3 B8 Cl8 149.2(3)
B2 B3 B8 B4 -100.4(3)
B2 B3 B8 B7 38.2(3)
B2 B3 B8 B9 -63.2(4)
B2 B3 B8 B12 1.0(4)
B2 B6 B10 Cl10 -148.3(3)
B2 B6 B10 B5 100.2(3)
B2 B6 B10 B9 63.4(4)
B2 B6 B10 B11 -37.3(3)
B2 B6 B10 B12 0.4(4)
B2 B6 B11 Cl11 -108.7(4)
B2 B6 B11 B7 37.0(3)
B2 B6 B11 B10 138.7(3)
B2 B6 B11 B12 100.9(3)
B2 B7 B8 Cl8 -146.4(3)
B2 B7 B8 B3 -38.0(3)
B2 B7 B8 B4 -1.3(4)
B2 B7 B8 B9 63.0(4)
B2 B7 B8 B12 101.2(3)
B2 B7 B11 Cl11 108.4(4)
B2 B7 B11 B6 -36.7(3)
B2 B7 B11 B10 -101.0(4)
B2 B7 B11 B12 -138.3(3)
B2 B7 B12 Cl12 148.4(3)
B2 B7 B12 B8 -100.3(3)
B2 B7 B12 B9 -62.7(4)
B2 B7 B12 B10 0.9(4)
B2 B7 B12 B11 37.5(3)
B2 B11 B12 Cl12 -149.1(3)
B2 B11 B12 B7 -37.5(3)
B2 B11 B12 B8 0.0(4)
B2 B11 B12 B9 63.1(4)
B2 B11 B12 B10 101.0(4)
B3 B1 B2 Cl2A -116.6(4)
B3 B1 B2 Cl2B -103.3(5)
B3 B1 B2 B6 135.7(3)
B3 B1 B2 B7 35.8(3)
B3 B1 B2 B11 99.6(4)
B3 B1 B4 Cl4 112.3(4)
B3 B1 B4 B5 -135.5(3)
B3 B1 B4 B8 -36.8(3)
B3 B1 B4 B9 -99.9(3)
B3 B1 B5 Cl5A 154.4(3)
B3 B1 B5 Cl5B 142.0(4)
B3 B1 B5 B4 38.0(3)
B3 B1 B5 B6 -98.6(3)
B3 B1 B5 B9 2.0(4)
B3 B1 B5 B10 -62.4(4)
B3 B1 B6 Cl6A -159.2(4)
B3 B1 B6 Cl6B -137.7(4)
B3 B1 B6 B2 -38.2(3)
B3 B1 B6 B5 98.0(3)
B3 B1 B6 B10 61.9(4)
B3 B1 B6 B11 -1.9(5)
B3 B2 B6 Cl6A 145.5(4)
B3 B2 B6 Cl6B 155.5(3)
B3 B2 B6 B1 40.3(3)
B3 B2 B6 B5 1.0(5)
B3 B2 B6 B10 -63.1(4)
B3 B2 B6 B11 -100.0(3)
B3 B2 B7 Cl7 -113.0(4)
B3 B2 B7 B8 38.3(3)
B3 B2 B7 B11 138.6(3)
B3 B2 B7 B12 101.1(3)
B3 B2 B11 Cl11 -148.6(3)
B3 B2 B11 B6 101.9(4)
B3 B2 B11 B7 -36.9(3)
B3 B2 B11 B10 64.5(4)
B3 B2 B11 B12 0.7(5)
B3 B4 B5 Cl5A -141.8(4)
B3 B4 B5 Cl5B -161.2(3)
B3 B4 B5 B1 -39.9(3)
B3 B4 B5 B6 -0.4(4)
B3 B4 B5 B9 100.8(3)
B3 B4 B5 B10 63.8(4)
B3 B4 B8 Cl8 108.5(3)
B3 B4 B8 B7 -36.9(3)
B3 B4 B8 B9 -138.9(3)
B3 B4 B8 B12 -101.3(3)
B3 B4 B9 Cl9 147.5(3)
B3 B4 B9 B5 -100.4(3)
B3 B4 B9 B8 36.8(3)
B3 B4 B9 B10 -63.6(4)
B3 B4 B9 B12 -0.1(4)
B3 B7 B8 Cl8 -108.4(3)
B3 B7 B8 B4 36.7(3)
B3 B7 B8 B9 101.0(3)
B3 B7 B8 B12 139.2(3)
B3 B7 B11 Cl11 145.5(3)
B3 B7 B11 B2 37.1(3)
B3 B7 B11 B6 0.4(4)
B3 B7 B11 B10 -63.9(4)
B3 B7 B11 B12 -101.2(3)
B3 B7 B12 Cl12 -148.1(3)
B3 B7 B12 B8 -36.8(3)
B3 B7 B12 B9 0.8(4)
B3 B7 B12 B10 64.3(4)
B3 B7 B12 B11 101.0(3)
B3 B8 B9 Cl9 -148.1(3)
B3 B8 B9 B4 -36.6(3)
B3 B8 B9 B5 1.1(4)
B3 B8 B9 B10 64.3(4)
B3 B8 B9 B12 101.9(3)
B3 B8 B12 Cl12 148.4(3)
B3 B8 B12 B7 36.7(3)
B3 B8 B12 B9 -101.0(3)
B3 B8 B12 B10 -63.2(4)
B3 B8 B12 B11 -0.6(4)
B4 B1 B2 Cl2A -154.1(3)
B4 B1 B2 Cl2B -140.8(4)
B4 B1 B2 B3 -37.5(3)
B4 B1 B2 B6 98.3(3)
B4 B1 B2 B7 -1.7(4)
B4 B1 B2 B11 62.1(4)
B4 B1 B3 Cl3 -112.4(3)
B4 B1 B3 B2 136.4(3)
B4 B1 B3 B7 100.5(3)
B4 B1 B3 B8 36.9(3)
B4 B1 B5 Cl5A 116.3(4)
B4 B1 B5 Cl5B 104.0(4)
B4 B1 B5 B6 -136.6(3)
B4 B1 B5 B9 -36.0(3)
B4 B1 B5 B10 -100.5(3)
B4 B1 B6 Cl6A 140.2(4)
B4 B1 B6 Cl6B 161.8(4)
B4 B1 B6 B2 -98.8(3)
B4 B1 B6 B5 37.4(3)
B4 B1 B6 B10 1.3(5)
B4 B1 B6 B11 -62.4(4)
B4 B3 B7 Cl7 -149.5(3)
B4 B3 B7 B2 100.1(3)
B4 B3 B7 B8 -37.2(3)
B4 B3 B7 B11 62.9(4)
B4 B3 B7 B12 -0.9(4)
B4 B3 B8 Cl8 -110.4(3)
B4 B3 B8 B7 138.6(3)
B4 B3 B8 B9 37.2(3)
B4 B3 B8 B12 101.5(3)
B4 B5 B6 Cl6A -150.9(3)
B4 B5 B6 Cl6B -147.7(5)
B4 B5 B6 B1 -39.3(3)
B4 B5 B6 B2 -0.3(5)
B4 B5 B6 B10 101.3(3)
B4 B5 B6 B11 63.6(4)
B4 B5 B9 Cl9 110.5(3)
B4 B5 B9 B8 -38.1(3)
B4 B5 B9 B10 -138.8(3)
B4 B5 B9 B12 -100.9(3)
B4 B5 B10 Cl10 147.7(3)
B4 B5 B10 B6 -101.5(4)
B4 B5 B10 B9 37.3(3)
B4 B5 B10 B11 -63.9(4)
B4 B5 B10 B12 -0.4(5)
B4 B8 B9 Cl9 -111.5(3)
B4 B8 B9 B5 37.7(3)
B4 B8 B9 B10 101.0(3)
B4 B8 B9 B12 138.5(3)
B4 B8 B12 Cl12 -148.4(3)
B4 B8 B12 B7 99.9(3)
B4 B8 B12 B9 -37.7(3)
B4 B8 B12 B10 0.1(4)
B4 B8 B12 B11 62.7(4)
B4 B9 B10 Cl10 -148.8(3)
B4 B9 B10 B5 -36.6(3)
B4 B9 B10 B6 -0.3(4)
B4 B9 B10 B11 62.8(4)
B4 B9 B10 B12 100.9(3)
B4 B9 B12 Cl12 148.8(3)
B4 B9 B12 B7 -0.4(4)
B4 B9 B12 B8 37.2(3)
B4 B9 B12 B10 -100.7(3)
B4 B9 B12 B11 -63.1(4)
B5 B1 B2 Cl2A 145.0(3)
B5 B1 B2 Cl2B 158.3(4)
B5 B1 B2 B3 -98.4(3)
B5 B1 B2 B6 37.3(3)
B5 B1 B2 B7 -62.6(4)
B5 B1 B2 B11 1.2(4)
B5 B1 B3 Cl3 -150.6(3)
B5 B1 B3 B2 98.2(3)
B5 B1 B3 B4 -38.2(3)
B5 B1 B3 B7 62.3(4)
B5 B1 B3 B8 -1.3(4)
B5 B1 B4 Cl4 -112.2(3)
B5 B1 B4 B3 135.5(3)
B5 B1 B4 B8 98.7(3)
B5 B1 B4 B9 35.6(3)
B5 B1 B6 Cl6A 102.8(4)
B5 B1 B6 Cl6B 124.4(5)
B5 B1 B6 B2 -136.2(3)
B5 B1 B6 B10 -36.1(3)
B5 B1 B6 B11 -99.8(4)
B5 B4 B8 Cl8 -150.6(3)
B5 B4 B8 B3 101.0(3)
B5 B4 B8 B7 64.1(4)
B5 B4 B8 B9 -37.9(3)
B5 B4 B8 B12 -0.3(4)
B5 B4 B9 Cl9 -112.1(3)
B5 B4 B9 B8 137.2(3)
B5 B4 B9 B10 36.9(3)
B5 B4 B9 B12 100.3(3)
B5 B6 B10 Cl10 111.5(4)
B5 B6 B10 B9 -36.8(3)
B5 B6 B10 B11 -137.5(3)
B5 B6 B10 B12 -99.8(3)
B5 B6 B11 Cl11 150.8(3)
B5 B6 B11 B2 -100.5(4)
B5 B6 B11 B7 -63.5(4)
B5 B6 B11 B10 38.2(3)
B5 B6 B11 B12 0.4(5)
B5 B9 B10 Cl10 -112.3(4)
B5 B9 B10 B6 36.3(3)
B5 B9 B10 B11 99.4(4)
B5 B9 B10 B12 137.5(3)
B5 B9 B12 Cl12 -148.5(3)
B5 B9 B12 B7 62.3(4)
B5 B9 B12 B8 99.9(3)
B5 B9 B12 B10 -38.0(3)
B5 B9 B12 B11 -0.4(4)
B5 B10 B11 Cl11 -146.1(3)
B5 B10 B11 B2 -0.3(4)
B5 B10 B11 B6 -37.1(3)
B5 B10 B11 B7 63.5(4)
B5 B10 B11 B12 100.9(3)
B5 B10 B12 Cl12 149.0(3)
B5 B10 B12 B7 -62.9(4)
B5 B10 B12 B8 0.2(4)
B5 B10 B12 B9 37.8(3)
B5 B10 B12 B11 -99.6(4)
B6 B1 B2 Cl2A 107.7(4)
B6 B1 B2 Cl2B 120.9(5)
B6 B1 B2 B3 -135.7(3)
B6 B1 B2 B7 -100.0(4)
B6 B1 B2 B11 -36.1(3)
B6 B1 B3 Cl3 149.2(3)
B6 B1 B3 B2 38.0(3)
B6 B1 B3 B4 -98.4(4)
B6 B1 B3 B7 2.1(4)
B6 B1 B3 B8 -61.5(4)
B6 B1 B4 Cl4 -149.3(3)
B6 B1 B4 B3 98.5(3)
B6 B1 B4 B5 -37.1(3)
B6 B1 B4 B8 61.6(4)
B6 B1 B4 B9 -1.4(4)
B6 B1 B5 Cl5A -107.1(4)
B6 B1 B5 Cl5B -119.5(5)
B6 B1 B5 B4 136.6(3)
B6 B1 B5 B9 100.6(3)
B6 B1 B5 B10 36.1(3)
B6 B2 B3 Cl3 -152.0(3)
B6 B2 B3 B1 -40.3(3)
B6 B2 B3 B4 -1.2(4)
B6 B2 B3 B7 100.2(4)
B6 B2 B3 B8 62.4(4)
B6 B2 B7 Cl7 145.3(3)
B6 B2 B7 B3 -101.7(4)
B6 B2 B7 B8 -63.4(4)
B6 B2 B7 B11 36.9(3)
B6 B2 B7 B12 -0.6(4)
B6 B2 B11 Cl11 109.5(4)
B6 B2 B11 B7 -138.7(3)
B6 B2 B11 B10 -37.3(3)
B6 B2 B11 B12 -101.2(4)
B6 B5 B9 Cl9 -147.9(3)
B6 B5 B9 B4 101.5(4)
B6 B5 B9 B8 63.4(4)
B6 B5 B9 B10 -37.3(3)
B6 B5 B9 B12 0.7(4)
B6 B5 B10 Cl10 -110.8(4)
B6 B5 B10 B9 138.7(3)
B6 B5 B10 B11 37.5(3)
B6 B5 B10 B12 101.0(4)
B6 B10 B11 Cl11 -109.0(4)
B6 B10 B11 B2 36.8(3)
B6 B10 B11 B7 100.6(3)
B6 B10 B11 B12 138.0(3)
B6 B10 B12 Cl12 -148.9(3)
B6 B10 B12 B7 -0.8(4)
B6 B10 B12 B8 62.3(4)
B6 B10 B12 B9 100.0(3)
B6 B10 B12 B11 -37.5(3)
B6 B11 B12 Cl12 147.9(3)
B6 B11 B12 B7 -100.5(3)
B6 B11 B12 B8 -63.1(4)
B6 B11 B12 B9 0.0(4)
B6 B11 B12 B10 38.0(3)
B7 B2 B3 Cl3 107.8(3)
B7 B2 B3 B1 -140.5(3)
B7 B2 B3 B4 -101.4(3)
B7 B2 B3 B8 -37.8(3)
B7 B2 B6 Cl6A -151.3(4)
B7 B2 B6 Cl6B -141.2(3)
B7 B2 B6 B1 103.5(3)
B7 B2 B6 B5 64.2(4)
B7 B2 B6 B10 0.1(4)
B7 B2 B6 B11 -36.7(3)
B7 B2 B11 Cl11 -111.8(4)
B7 B2 B11 B6 138.7(3)
B7 B2 B11 B10 101.4(3)
B7 B2 B11 B12 37.5(3)
B7 B3 B4 Cl4 145.6(3)
B7 B3 B4 B1 -102.5(3)
B7 B3 B4 B5 -62.8(4)
B7 B3 B4 B8 36.9(3)
B7 B3 B4 B9 0.6(4)
B7 B3 B8 Cl8 111.0(3)
B7 B3 B8 B4 -138.6(3)
B7 B3 B8 B9 -101.4(3)
B7 B3 B8 B12 -37.1(3)
B7 B8 B9 Cl9 148.4(3)
B7 B8 B9 B4 -100.1(3)
B7 B8 B9 B5 -62.4(4)
B7 B8 B9 B10 0.9(4)
B7 B8 B9 B12 38.4(3)
B7 B8 B12 Cl12 111.7(3)
B7 B8 B12 B9 -137.7(3)
B7 B8 B12 B10 -99.9(3)
B7 B8 B12 B11 -37.3(3)
B7 B11 B12 Cl12 -111.6(3)
B7 B11 B12 B8 37.5(3)
B7 B11 B12 B9 100.5(3)
B7 B11 B12 B10 138.5(3)
B8 B3 B4 Cl4 108.6(3)
B8 B3 B4 B1 -139.4(3)
B8 B3 B4 B5 -99.7(3)
B8 B3 B4 B9 -36.3(3)
B8 B3 B7 Cl7 -112.3(4)
B8 B3 B7 B2 137.4(3)
B8 B3 B7 B11 100.1(3)
B8 B3 B7 B12 36.3(3)
B8 B4 B5 Cl5A 154.8(4)
B8 B4 B5 Cl5B 135.4(3)
B8 B4 B5 B1 -103.3(3)
B8 B4 B5 B6 -63.8(4)
B8 B4 B5 B9 37.4(3)
B8 B4 B5 B10 0.5(4)
B8 B4 B9 Cl9 110.7(3)
B8 B4 B9 B5 -137.2(3)
B8 B4 B9 B10 -100.4(3)
B8 B4 B9 B12 -36.9(3)
B8 B7 B11 Cl11 -150.5(3)
B8 B7 B11 B2 101.1(3)
B8 B7 B11 B6 64.4(4)
B8 B7 B11 B10 0.1(4)
B8 B7 B11 B12 -37.2(3)
B8 B7 B12 Cl12 -111.2(3)
B8 B7 B12 B9 37.7(3)
B8 B7 B12 B10 101.2(3)
B8 B7 B12 B11 137.8(3)
B8 B9 B10 Cl10 147.6(3)
B8 B9 B10 B5 -100.1(3)
B8 B9 B10 B6 -63.9(4)
B8 B9 B10 B11 -0.8(4)
B8 B9 B10 B12 37.3(3)
B8 B9 B12 Cl12 111.6(3)
B8 B9 B12 B7 -37.6(3)
B8 B9 B12 B10 -137.9(3)
B8 B9 B12 B11 -100.3(3)
B9 B4 B5 Cl5A 117.4(5)
B9 B4 B5 Cl5B 98.0(4)
B9 B4 B5 B1 -140.7(3)
B9 B4 B5 B6 -101.2(3)
B9 B4 B5 B10 -37.0(3)
B9 B4 B8 Cl8 -112.6(3)
B9 B4 B8 B3 138.9(3)
B9 B4 B8 B7 102.1(3)
B9 B4 B8 B12 37.6(3)
B9 B5 B6 Cl6A 144.8(3)
B9 B5 B6 Cl6B 148.0(5)
B9 B5 B6 B1 -103.6(3)
B9 B5 B6 B2 -64.6(4)
B9 B5 B6 B10 37.0(3)
B9 B5 B6 B11 -0.6(5)
B9 B5 B10 Cl10 110.4(4)
B9 B5 B10 B6 -138.7(3)
B9 B5 B10 B11 -101.2(3)
B9 B5 B10 B12 -37.7(3)
B9 B8 B12 Cl12 -110.6(3)
B9 B8 B12 B7 137.7(3)
B9 B8 B12 B10 37.8(3)
B9 B8 B12 B11 100.4(3)
B9 B10 B11 Cl11 150.8(3)
B9 B10 B11 B2 -63.4(4)
B9 B10 B11 B6 -100.2(3)
B9 B10 B11 B7 0.4(4)
B9 B10 B11 B12 37.8(3)
B9 B10 B12 Cl12 111.2(3)
B9 B10 B12 B7 -100.7(3)
B9 B10 B12 B8 -37.6(3)
B9 B10 B12 B11 -137.4(3)
B10 B5 B6 Cl6A 107.8(4)
B10 B5 B6 Cl6B 111.0(5)
B10 B5 B6 B1 -140.6(3)
B10 B5 B6 B2 -101.6(4)
B10 B5 B6 B11 -37.7(3)
B10 B5 B9 Cl9 -110.7(4)
B10 B5 B9 B4 138.8(3)
B10 B5 B9 B8 100.7(3)
B10 B5 B9 B12 37.9(3)
B10 B6 B11 Cl11 112.6(4)
B10 B6 B11 B2 -138.7(3)
B10 B6 B11 B7 -101.7(3)
B10 B6 B11 B12 -37.8(3)
B10 B9 B12 Cl12 -110.5(4)
B10 B9 B12 B7 100.2(3)
B10 B9 B12 B8 137.9(3)
B10 B9 B12 B11 37.5(3)
B10 B11 B12 Cl12 109.9(3)
B10 B11 B12 B7 -138.5(3)
B10 B11 B12 B8 -101.1(3)
B10 B11 B12 B9 -38.0(3)
B11 B2 B3 Cl3 144.6(3)
B11 B2 B3 B1 -103.7(4)
B11 B2 B3 B4 -64.6(4)
B11 B2 B3 B7 36.8(3)
B11 B2 B3 B8 -1.0(5)
B11 B2 B6 Cl6A -114.6(5)
B11 B2 B6 Cl6B -104.5(4)
B11 B2 B6 B1 140.2(3)
B11 B2 B6 B5 100.9(4)
B11 B2 B6 B10 36.8(3)
B11 B2 B7 Cl7 108.5(4)
B11 B2 B7 B3 -138.6(3)
B11 B2 B7 B8 -100.2(3)
B11 B2 B7 B12 -37.5(3)
B11 B6 B10 Cl10 -111.0(4)
B11 B6 B10 B5 137.5(3)
B11 B6 B10 B9 100.7(3)
B11 B6 B10 B12 37.7(3)
B11 B7 B8 Cl8 150.0(3)
B11 B7 B8 B3 -101.6(3)
B11 B7 B8 B4 -64.9(4)
B11 B7 B8 B9 -0.6(4)
B11 B7 B8 B12 37.6(3)
B11 B7 B12 Cl12 110.9(3)
B11 B7 B12 B8 -137.8(3)
B11 B7 B12 B9 -100.1(3)
B11 B7 B12 B10 -36.6(3)
B11 B10 B12 Cl12 -111.4(3)
B11 B10 B12 B7 36.7(3)
B11 B10 B12 B8 99.8(3)
B11 B10 B12 B9 137.4(3)
B12 B7 B8 Cl8 112.3(3)
B12 B7 B8 B3 -139.2(3)
B12 B7 B8 B4 -102.5(3)
B12 B7 B8 B9 -38.2(3)
B12 B7 B11 Cl11 -113.3(4)
B12 B7 B11 B2 138.3(3)
B12 B7 B11 B6 101.6(4)
B12 B7 B11 B10 37.4(3)
B12 B8 B9 Cl9 110.0(3)
B12 B8 B9 B4 -138.5(3)
B12 B8 B9 B5 -100.8(3)
B12 B8 B9 B10 -37.5(3)
B12 B9 B10 Cl10 110.3(3)
B12 B9 B10 B5 -137.5(3)
B12 B9 B10 B6 -101.2(4)
B12 B9 B10 B11 -38.1(3)
B12 B10 B11 Cl11 113.0(4)
B12 B10 B11 B2 -101.2(3)
B12 B10 B11 B6 -138.0(3)
B12 B10 B11 B7 -37.4(3)
P2 C31 C32 C33 179.0(4)
P2 C31 C36 C35 -178.9(4)
P2 C37 C38 C39 -176.5(4)
P2 C37 C42 C41 174.9(6)
P2 C43A C44A C45A 178.3(5)
P2 C43A C48A C47A -178.3(5)
P2 C43B C44B C45B -175.9(10)
P2 C43B C48B C47B 175.6(11)
P2 C49A C50A C51A 179.1(6)
P2 C49A C54A C53A -179.1(6)
P2 C49B C50B C51B 176.1(7)
P2 C49B C54B C53B -175.9(7)
C31 P2 C37 C38 106.1(4)
C31 P2 C37 C42 -69.9(6)
C31 P2 C43A C44A -130.0(4)
C31 P2 C43A C48A 48.3(4)
C31 P2 C43B C44B 167.1(6)
C31 P2 C43B C48B -8.7(10)
C31 P2 C49A C50A -174.6(4)
C31 P2 C49A C54A 4.5(5)
C31 P2 C49B C50B 132.0(5)
C31 P2 C49B C54B -52.0(5)
C31 C32 C33 C34 -0.8(9)
C32 C31 C36 C35 0.3(7)
C32 C33 C34 C35 1.7(9)
C33 C34 C35 C36 -1.5(9)
C34 C35 C36 C31 0.5(8)
C36 C31 C32 C33 -0.1(8)
C37 P2 C31 C32 -178.4(4)
C37 P2 C31 C36 0.8(5)
C37 P2 C43A C44A 109.6(4)
C37 P2 C43A C48A -72.0(4)
C37 P2 C43B C44B 48.4(8)
C37 P2 C43B C48B -127.4(8)
C37 P2 C49A C50A -56.6(5)
C37 P2 C49A C54A 122.5(5)
C37 P2 C49B C50B -110.6(5)
C37 P2 C49B C54B 65.5(6)
C37 C38 C39 C40 2.6(8)
C38 C37 C42 C41 -1.2(11)
C38 C39 C40 C41 -3.0(9)
C39 C40 C41 C42 1.3(12)
C40 C41 C42 C37 0.7(13)
C42 C37 C38 C39 -0.4(8)
C43A P2 C31 C32 58.3(5)
C43A P2 C31 C36 -122.5(4)
C43A P2 C37 C38 -133.2(5)
C43A P2 C37 C42 50.8(6)
C43A P2 C49B C50B 15.2(6)
C43A P2 C49B C54B -168.8(5)
C43A C44A C45A C46A 0.0
C44A C43A C48A C47A 0.0
C44A C45A C46A C47A 0.0
C45A C46A C47A C48A 0.0
C46A C47A C48A C43A 0.0
C48A C43A C44A C45A 0.0
C43B P2 C31 C32 62.7(7)
C43B P2 C31 C36 -118.1(6)
C43B P2 C37 C38 -133.7(6)
C43B P2 C37 C42 50.3(8)
C43B P2 C49A C50A 61.1(6)
C43B P2 C49A C54A -119.7(6)
C43B C44B C45B C46B 0.0
C44B C43B C48B C47B 0.0
C44B C45B C46B C47B 0.0
C45B C46B C47B C48B 0.0
C46B C47B C48B C43B 0.0
C48B C43B C44B C45B 0.0
C49A P2 C31 C32 -61.7(5)
C49A P2 C31 C36 117.4(5)
C49A P2 C37 C38 -14.4(6)
C49A P2 C37 C42 169.6(6)
C49A P2 C43B C44B -67.8(8)
C49A P2 C43B C48B 116.4(8)
C49A C50A C51A C52A 0.0
C50A C49A C54A C53A 0.0
C50A C51A C52A C53A 0.0
C51A C52A C53A C54A 0.0
C52A C53A C54A C49A 0.0
C54A C49A C50A C51A 0.0
C49B P2 C31 C32 -58.7(5)
C49B P2 C31 C36 120.5(5)
C49B P2 C37 C38 -9.7(6)
C49B P2 C37 C42 174.3(6)
C49B P2 C43A C44A -15.2(5)
C49B P2 C43A C48A 163.1(4)
C49B C50B C51B C52B 0.0
C50B C49B C54B C53B 0.0
C50B C51B C52B C53B 0.0
C51B C52B C53B C54B 0.0
C52B C53B C54B C49B 0.0
C54B C49B C50B C51B 0.0
P1 C7 C8 C9 -175.1(3)
P1 C7 C12 C11 174.5(4)
P1 C13 C14 C15 -179.6(3)
P1 C13 C18 C17 178.7(3)
P1 C19 C20 C21 -178.0(3)
P1 C19 C24 C23 179.7(3)
P1 C25 C26 C27 -177.5(4)
P1 C25 C30 C29 177.5(4)
C7 P1 C13 C14 172.2(3)
C7 P1 C13 C18 -6.2(3)
C7 P1 C19 C20 -52.1(4)
C7 P1 C19 C24 127.5(3)
C7 P1 C25 C26 86.1(4)
C7 P1 C25 C30 -88.1(4)
C7 C8 C9 C10 -0.1(7)
C8 C7 C12 C11 -3.0(7)
C8 C9 C10 C11 -1.5(8)
C9 C10 C11 C12 0.9(9)
C10 C11 C12 C7 1.3(9)
C12 C7 C8 C9 2.4(7)
C13 P1 C7 C8 96.9(3)
C13 P1 C7 C12 -80.6(4)
C13 P1 C19 C20 -171.9(3)
C13 P1 C19 C24 7.6(4)
C13 P1 C25 C26 -155.2(3)
C13 P1 C25 C30 30.6(4)
C13 C14 C15 C16 1.1(6)
C14 C13 C18 C17 0.3(5)
C14 C15 C16 C17 -0.1(6)
C15 C16 C17 C18 -0.8(6)
C16 C17 C18 C13 0.7(6)
C18 C13 C14 C15 -1.2(6)
C19 P1 C7 C8 -23.4(4)
C19 P1 C7 C12 159.1(4)
C19 P1 C13 C14 -67.9(3)
C19 P1 C13 C18 113.7(3)
C19 P1 C25 C26 -34.9(4)
C19 P1 C25 C30 150.9(4)
C19 C20 C21 C22 -2.4(7)
C20 C19 C24 C23 -0.8(6)
C20 C21 C22 C23 0.7(7)
C21 C22 C23 C24 1.0(7)
C22 C23 C24 C19 -0.9(7)
C24 C19 C20 C21 2.4(6)
C25 P1 C7 C8 -145.4(3)
C25 P1 C7 C12 37.1(4)
C25 P1 C13 C14 53.2(3)
C25 P1 C13 C18 -125.2(3)
C25 P1 C19 C20 69.0(4)
C25 P1 C19 C24 -111.4(3)
C25 C26 C27 C28 0.4(7)
C26 C25 C30 C29 3.2(8)
C26 C27 C28 C29 3.0(8)
C27 C28 C29 C30 -3.3(8)
C28 C29 C30 C25 0.1(8)
C30 C25 C26 C27 -3.4(7)
